data_1577168
loop_
_publ_author_name
'Leypold, Mario'
'Poli, Lorenzo'
'Earl, Max'
'Putra, Okky D.'
'Kwapien, Karolina'
'Lewis, Richard J.'
'Murphy, John J.'
'Passamonti, Marta'
'von Sydow, Lena M.'
'Spelling, Victor'
'Asproudis, Ioannis'
'Sardana, Malvika'
'Gatti, Claudia'
'Seki, Hikaru'
'Lemaitre, Thomas'
'Juskaite, Radvile'
'Gopalakrishnan, Ranganath'
'Francis, Stuart J.'
'Gardelli, Cristina'
'Norrby, Per-Ola'
'Czechtizky, Werngard'

_publ_section_title
;
 Regioselective synthesis of aza-saccharins via anionic [1,4] Fries-type
 rearrangement of aryl sulfonimidoyl fluorides
;
_journal_name_full 'Chemical Science'
_journal_paper_doi 10.1039/D6SC00432F
_journal_year 2026
_chemical_formula_moiety 'C19 H12 F N5 O2 S, 1.5(C2 H6 O S)'
_chemical_formula_sum 'C22 H21 F N5 O3.5 S2.5'
_chemical_formula_weight 510.59
_space_group_crystal_system monoclinic
_space_group_IT_number 14
_space_group_name_Hall '-P 2yn'
_space_group_name_H-M_alt 'P 1 21/n 1'
_atom_sites_solution_hydrogens mixed
_atom_sites_solution_primary dual
_audit_creation_date 2022-07-01
_audit_creation_method
;
Olex2 1.5
(compiled 2021.07.19 svn.r715e62df for OlexSys, GUI svn.r6383)
;
_audit_update_record
;
2025-12-18 deposited with the CCDC.	2026-04-17 downloaded from the CCDC.
;
_cell_angle_alpha 90
_cell_angle_beta 103.8194(4)
_cell_angle_gamma 90
_cell_formula_units_Z 16
_cell_length_a 11.83493(5)
_cell_length_b 33.96028(12)
_cell_length_c 24.05716(10)
_cell_measurement_reflns_used 125852
_cell_measurement_temperature 100(2)
_cell_measurement_theta_max 79.3830
_cell_measurement_theta_min 3.2030
_cell_volume 9389.11(7)
_computing_cell_refinement 'CrysAlisPro 1.171.42.46a (Rigaku OD, 2022)'
_computing_data_collection 'CrysAlisPro 1.171.42.46a (Rigaku OD, 2022)'
_computing_data_reduction 'CrysAlisPro 1.171.42.46a (Rigaku OD, 2022)'
_computing_molecular_graphics 'Olex2 1.5 (Dolomanov et al., 2009)'
_computing_publication_material 'Olex2 1.5 (Dolomanov et al., 2009)'
_computing_structure_refinement 'SHELXL 2018/3 (Sheldrick, 2015)'
_computing_structure_solution 'SHELXT 2018/2 (Sheldrick, 2018)'
_diffrn_ambient_environment N~2~
_diffrn_ambient_temperature 100(2)
_diffrn_detector 'Hybrid Pixel Array Detector'
_diffrn_detector_area_resol_mean 10.0000
_diffrn_detector_type 'HyPix-Arc 100'
_diffrn_measured_fraction_theta_full 1.000
_diffrn_measured_fraction_theta_max 0.965
_diffrn_measurement_details
;
List of Runs (angles in degrees, time in seconds):

  # Type    Start    End  Width  t~exp~   \w     \q     \k     \f   Frames
#--------------------------------------------------------------------------
  1  \w    -26.00  69.00   0.50    0.73    --   50.95 -52.00 176.00  190
  2  \w   -128.00 -33.00   0.50    0.73    --  -51.38 -52.00 176.00  190
  3  \w    -70.00  25.00   0.50    0.73    --  -51.38  52.00 -37.00  190
  4  \w   -157.00 -61.00   0.50    1.67    --  -79.95 -52.00 176.00  192
  5  \w    -98.00  -3.00   0.50    1.67    --  -79.95  52.00 -37.00  190
  6  \w     90.00 178.00   0.50    1.67    --  108.39  52.00 -37.00  176
  7  \w     32.00 127.00   0.50    1.67    --  108.39 -52.00 176.00  190
  8  \w     11.00  38.00   0.50    0.73    --   40.00  82.00  37.03   54
  9  \w   -149.00 -86.00   0.50    1.67    --  -79.95 -95.00 -30.00  126
 10  \w    -86.00 -13.00   0.50    1.67    --  -79.95 125.00-180.00  146
 11  \w   -100.00  -5.00   0.50    1.67    --  -79.95  61.00-150.00  190
 12  \w   -149.00 -86.00   0.50    1.67    --  -79.95 -95.00 -90.00  126
 13  \w     80.00 175.00   0.50    1.67    --   96.59  45.00 -90.00  190
 14  \w     95.00 171.00   0.50    1.67    --   96.59 125.00-150.00  152
 15  \w     20.00 115.00   0.50    1.67    --   96.59 -52.00 176.00  190
 16  \w     28.00 105.00   0.50    1.67    --   96.59 -95.00-180.00  154
 17  \w     28.00 105.00   0.50    1.67    --   96.59 -95.00 -90.00  154
 18  \w     95.00 171.00   0.50    1.67    --   96.59 125.00 150.00  152
 19  \w     78.00 173.00   0.50    1.67    --   96.59  52.00 -37.00  190
 20  \w     30.00 108.00   0.50    1.67    --  102.49-106.00  33.79  156
 21  \w     40.00 105.00   0.50    1.67    --  108.39 -95.00 -30.00  130
 22  \w     40.00 105.00   0.50    1.67    --  108.39 -95.00  60.00  130
 23  \w     29.00 129.00   0.50    1.67    --  108.39 -30.00 -60.00  200
 24  \w     34.00 112.00   0.50    1.67    --  108.39-125.00-180.00  156
 25  \w     40.00 105.00   0.50    1.67    --  108.39 -95.00-150.00  130
 26  \w     11.00  38.00   0.50    0.73    --   40.00  82.00 -23.76   54
 27  \w     17.00  43.00   0.50    0.73    --   44.00  78.00 -76.55   52
 28  \w     16.00  43.00   0.50    0.73    --   44.00  79.00 138.73   54
 29  \w     40.00 135.00   0.50    0.73    --   64.00  72.00  54.91  190
 30  \w   -145.00 -51.00   0.50    1.67    --  -72.00 -64.00 -26.07  188
 31  \w   -144.00 -49.00   0.50    1.67    --  -72.00 -68.00-101.88  190
 32  \w   -144.00 -49.00   0.50    1.67    --  -72.00 -69.00 167.52  190
 33  \w   -151.00 -56.00   0.50    1.67    --  -80.00 -71.00 125.78  190
 34  \w   -151.00 -56.00   0.50    1.67    --  -80.00 -71.00 -30.46  190
 35  \w   -157.00 -62.00   0.50    1.67    --  -84.00 -66.00  12.79  190
 36  \w   -160.00 -65.00   0.50    1.67    --  -88.00 -68.00-124.78  190
 37  \w   -160.00 -66.00   0.50    1.67    --  -88.50 -69.00 114.30  188
 38  \w   -160.00 -66.00   0.50    1.67    --  -88.50 -69.00  45.49  188
 39  \w   -160.00 -65.00   0.50    1.67    --  -88.50 -70.00 170.08  190
 40  \w   -161.00 -66.00   0.50    1.67    --  -88.50 -67.00  78.07  190
;
_diffrn_measurement_device 'four-circle diffractometer'
_diffrn_measurement_device_type 'XtaLAB Synergy, Dualflex, HyPix-Arc 100'
_diffrn_measurement_method '\w scans'
_diffrn_orient_matrix_type 'CrysAlisPro convention (1999,Acta A55,543-557)'
_diffrn_orient_matrix_UB_11 -0.1056676000
_diffrn_orient_matrix_UB_12 0.0278468000
_diffrn_orient_matrix_UB_13 -0.0145976000
_diffrn_orient_matrix_UB_21 0.0601050000
_diffrn_orient_matrix_UB_22 0.0243015000
_diffrn_orient_matrix_UB_23 -0.0387630000
_diffrn_orient_matrix_UB_31 -0.0564766000
_diffrn_orient_matrix_UB_32 -0.0263009000
_diffrn_orient_matrix_UB_33 -0.0513210000
_diffrn_radiation_monochromator mirror
_diffrn_radiation_probe x-ray
_diffrn_radiation_type 'Cu K\a'
_diffrn_radiation_wavelength 1.54184
_diffrn_reflns_av_R_equivalents 0.0295
_diffrn_reflns_av_unetI/netI 0.0137
_diffrn_reflns_Laue_measured_fraction_full 1.000
_diffrn_reflns_Laue_measured_fraction_max 0.965
_diffrn_reflns_limit_h_max 15
_diffrn_reflns_limit_h_min -14
_diffrn_reflns_limit_k_max 42
_diffrn_reflns_limit_k_min -43
_diffrn_reflns_limit_l_max 29
_diffrn_reflns_limit_l_min -29
_diffrn_reflns_number 240833
_diffrn_reflns_point_group_measured_fraction_full 1.000
_diffrn_reflns_point_group_measured_fraction_max 0.965
_diffrn_reflns_theta_full 67.684
_diffrn_reflns_theta_max 79.610
_diffrn_reflns_theta_min 3.218
_diffrn_source 'micro-focus sealed X-ray tube'
_diffrn_source_type 'PhotonJet (Cu) X-ray Source'
_exptl_absorpt_coefficient_mu 2.870
_exptl_absorpt_correction_T_max 1.000
_exptl_absorpt_correction_T_min 0.647
_exptl_absorpt_correction_type gaussian
_exptl_absorpt_process_details
;
CrysAlisPro 1.171.42.46a (Rigaku Oxford Diffraction, 2022)
Numerical absorption correction based on gaussian integration over
a multifaceted crystal model
Empirical absorption correction using spherical harmonics,
implemented in SCALE3 ABSPACK scaling algorithm.
;
_exptl_crystal_colour 'clear colourless'
_exptl_crystal_colour_lustre clear
_exptl_crystal_colour_primary colourless
_exptl_crystal_density_diffrn 1.445
_exptl_crystal_description block
_exptl_crystal_F_000 4240
_exptl_crystal_preparation 'The material was recrystallized from DMSO by slow evaporation'
_exptl_crystal_recrystallization_method 'The material was recrystallised from DMSO by slow evaporation'
_exptl_crystal_size_max 0.158
_exptl_crystal_size_mid 0.134
_exptl_crystal_size_min 0.07
_refine_diff_density_max 0.647
_refine_diff_density_min -0.530
_refine_diff_density_rms 0.053
_refine_ls_extinction_method none
_refine_ls_goodness_of_fit_ref 1.035
_refine_ls_hydrogen_treatment mixed
_refine_ls_matrix_type full
_refine_ls_number_parameters 1272
_refine_ls_number_reflns 19709
_refine_ls_number_restraints 1003
_refine_ls_restrained_S_all 1.011
_refine_ls_R_factor_all 0.0378
_refine_ls_R_factor_gt 0.0353
_refine_ls_shift/su_max 0.003
_refine_ls_shift/su_mean 0.000
_refine_ls_structure_factor_coef Fsqd
_refine_ls_weighting_details 'w=1/[\s^2^(Fo^2^)+(0.0468P)^2^+6.4971P] where P=(Fo^2^+2Fc^2^)/3'
_refine_ls_weighting_scheme calc
_refine_ls_wR_factor_gt 0.0939
_refine_ls_wR_factor_ref 0.0959
_reflns_Friedel_coverage 0.000
_reflns_number_gt 18366
_reflns_number_total 19709
_reflns_threshold_expression 'I > 2\s(I)'
_cod_data_source_file d6sc00432f2.cif
_cod_data_source_block az14336522_100k
_cod_original_formula_sum 'C22 H21 F N5 O3.50 S2.50'
_cod_database_code 1577168
_shelx_shelxl_version_number 2018/3
_chemical_oxdiff_formula 'C H N O S F'
_chemical_oxdiff_usercomment Mario
_shelx_space_group_comment
;
The symmetry employed for this shelxl refinement is uniquely defined
by the following loop, which should always be used as a source of
symmetry information in preference to the above space-group names.
They are only intended as comments.
;
_shelx_estimated_absorpt_t_max 0.824
_shelx_estimated_absorpt_t_min 0.660
_olex2_refinement_description
;
1. Fixed Uiso
 At 1.2 times of:
  All C(H) groups
 At 1.5 times of:
  All C(H,H,H) groups
2. Restrained distances
 S9A-O13A \\sim S9B-O13B
 with sigma of 0.02
 S9A-C87A \\sim S9B-C87B
 with sigma of 0.02
 S9A-C88A \\sim S9B-C88B
 with sigma of 0.02
 C87A-C88A \\sim C87B-C88B
 with sigma of 0.04
 O13A-C88A \\sim O13B-C88B
 with sigma of 0.04
 O13A-C87A \\sim O13B-C87B
 with sigma of 0.04
3. Uiso/Uaniso restraints and constraints
Uanis(C88A) = Uanis(C87B)
Uanis(C88B) = Uanis(C87A)
Uanis(O13B) = Uanis(O13A)
Uanis(S9A) = Uanis(S9B)
4. Rigid body (RIGU) restrains
 All non-hydrogen atoms
 with sigma for 1-2 distances of 0.004 and sigma for 1-3 distances of 0.004
5. Others
 Sof(S9B)=Sof(O13B)=Sof(C87B)=Sof(H87D)=Sof(H87E)=Sof(H87F)=Sof(C88B)=
 Sof(H88D)=Sof(H88E)=Sof(H88F)=1-FVAR(1)
 Sof(S9A)=Sof(O13A)=Sof(C87A)=Sof(H87A)=Sof(H87B)=Sof(H87C)=Sof(C88A)=
 Sof(H88A)=Sof(H88B)=Sof(H88C)=FVAR(1)
6.a Aromatic/amide H refined with riding coordinates:
 C1(H1A), C2(H2), C3(H3), C4(H4), C5(H5), C8(H8), C15(H15), C17(H17), C20(H20),
  C21(H21), C22(H22), C23(H23), C24(H24), C27(H27), C34(H34), C36(H36),
 C39(H39), C40(H40), C41(H41), C42(H42), C43(H43), C46(H46), C53(H53), C55(H55),
  C58(H58), C59(H59), C60(H60), C61(H61), C62(H62), C65(H65), C72(H72), C74(H74)
6.b Idealised Me refined as rotating group:
 C10(H10A,H10B,H10C), C29(H29A,H29B,H29C), C48(H48A,H48B,H48C), C67(H67A,H67B,
 H67C), C77(H77A,H77B,H77C), C78(H78A,H78B,H78C), C79(H79A,H79B,H79C), C80(H80A,
 H80B,H80C), C81(H81A,H81B,H81C), C82(H82A,H82B,H82C), C83(H83A,H83B,H83C),
 C84(H84A,H84B,H84C), C87A(H87A,H87B,H87C), C88A(H88A,H88B,H88C), C87B(H87D,
 H87E,H87F), C88B(H88D,H88E,H88F), C85(H85A,H85B,H85C), C86(H86A,H86B,H86C)
;
_olex2_diffrn_ambient_temperature_device 'Oxford Cryosystems'
_olex2_exptl_crystal_mounting_method 'The crystal was mounted on a MITIGEN holder in perfluoroether oil'
_olex2_submission_original_sample_id PSX_67
_olex2_submission_special_instructions 'No special instructions were received'
_oxdiff_exptl_absorpt_empirical_details
;
Empirical correction (ABSPACK) includes:
- Absorption correction using spherical harmonics
- Frame scaling
;
_oxdiff_exptl_absorpt_empirical_full_max 1.543
_oxdiff_exptl_absorpt_empirical_full_min 0.801

loop_
_space_group_symop_operation_xyz
'x, y, z'
'-x+1/2, y+1/2, -z+1/2'
'-x, -y, -z'
'x-1/2, -y-1/2, z-1/2'

loop_
_atom_site_label
_atom_site_type_symbol
_atom_site_fract_x
_atom_site_fract_y
_atom_site_fract_z
_atom_site_U_iso_or_equiv
_atom_site_adp_type
_atom_site_occupancy
_atom_site_site_symmetry_order
_atom_site_calc_flag
_atom_site_refinement_flags_posn
_atom_site_refinement_flags_adp
_atom_site_refinement_flags_occupancy
_atom_site_disorder_assembly
_atom_site_disorder_group
S1 S 0.67324(3) 0.88237(2) 0.57496(2) 0.02049(8) Uani 1 1 d . . . . .
F1 F 0.78649(9) 0.90072(3) 0.39375(4) 0.0338(2) Uani 1 1 d . . . . .
O1 O 0.72362(10) 0.85114(3) 0.61340(5) 0.0297(3) Uani 1 1 d . . . . .
O2 O 0.84540(9) 0.94354(3) 0.50225(5) 0.0269(2) Uani 1 1 d . . . . .
N1 N 0.43237(10) 0.94653(4) 0.59668(5) 0.0177(2) Uani 1 1 d . . . . .
H1 H 0.4460(18) 0.9418(6) 0.6350(10) 0.039(6) Uiso 1 1 d . . . . .
N2 N 0.48240(10) 0.93276(4) 0.50980(5) 0.0182(2) Uani 1 1 d . . . . .
N3 N 0.56582(11) 0.89838(4) 0.59537(5) 0.0225(3) Uani 1 1 d . . . . .
N4 N 0.75897(11) 0.91711(4) 0.56941(5) 0.0225(3) Uani 1 1 d . . . . .
N5 N 0.45409(15) 0.77464(5) 0.35514(9) 0.0489(5) Uani 1 1 d . . . . .
C1 C 0.44558(13) 0.93800(5) 0.39253(7) 0.0244(3) Uani 1 1 d . . . . .
H1A H 0.494520 0.918109 0.413257 0.029 Uiso 1 1 calc R U . . .
C2 C 0.43237(15) 0.94111(5) 0.33379(7) 0.0283(3) Uani 1 1 d . . . . .
H2 H 0.472181 0.923455 0.314453 0.034 Uiso 1 1 calc R U . . .
C3 C 0.36069(15) 0.97014(5) 0.30340(7) 0.0282(3) Uani 1 1 d . . . . .
H3 H 0.351266 0.972300 0.263181 0.034 Uiso 1 1 calc R U . . .
C4 C 0.30296(15) 0.99592(5) 0.33163(7) 0.0273(3) Uani 1 1 d . . . . .
H4 H 0.254244 1.015784 0.310678 0.033 Uiso 1 1 calc R U . . .
C5 C 0.31585(14) 0.99293(4) 0.39052(6) 0.0229(3) Uani 1 1 d . . . . .
H5 H 0.275861 1.010672 0.409643 0.027 Uiso 1 1 calc R U . . .
C6 C 0.38768(12) 0.96381(4) 0.42151(6) 0.0184(3) Uani 1 1 d . . . . .
C7 C 0.40170(12) 0.95906(4) 0.48400(6) 0.0174(3) Uani 1 1 d . . . . .
C8 C 0.33373(12) 0.98000(4) 0.51429(6) 0.0192(3) Uani 1 1 d . . . . .
H8 H 0.276756 0.998327 0.495376 0.023 Uiso 1 1 calc R U . . .
C9 C 0.35173(12) 0.97330(4) 0.57221(6) 0.0180(3) Uani 1 1 d . . . . .
C10 C 0.28635(14) 0.99374(5) 0.60955(7) 0.0246(3) Uani 1 1 d . . . . .
H10A H 0.222617 0.976858 0.614882 0.037 Uiso 1 1 calc R U . . .
H10B H 0.254478 1.018513 0.591500 0.037 Uiso 1 1 calc R U . . .
H10C H 0.338960 0.999290 0.646815 0.037 Uiso 1 1 calc R U . . .
C11 C 0.49525(12) 0.92617(4) 0.56560(6) 0.0185(3) Uani 1 1 d . . . . .
C12 C 0.78243(12) 0.91883(4) 0.51696(7) 0.0208(3) Uani 1 1 d . . . . .
C13 C 0.71833(12) 0.88747(4) 0.47698(6) 0.0208(3) Uani 1 1 d . . . . .
C14 C 0.64698(13) 0.86496(4) 0.50250(7) 0.0215(3) Uani 1 1 d . . . . .
C15 C 0.57602(13) 0.83517(5) 0.47458(7) 0.0261(3) Uani 1 1 d . . . . .
H15 H 0.528144 0.820036 0.493038 0.031 Uiso 1 1 calc R U . . .
C16 C 0.57893(14) 0.82861(5) 0.41732(8) 0.0285(3) Uani 1 1 d . . . . .
C17 C 0.64937(14) 0.85062(5) 0.38992(7) 0.0291(3) Uani 1 1 d . . . . .
H17 H 0.649475 0.845699 0.351062 0.035 Uiso 1 1 calc R U . . .
C18 C 0.71882(13) 0.87970(5) 0.42060(7) 0.0249(3) Uani 1 1 d . . . . .
C19 C 0.50804(15) 0.79831(6) 0.38376(9) 0.0362(4) Uani 1 1 d . . . . .
S2 S 1.15427(3) 0.87050(2) 0.56004(2) 0.02062(8) Uani 1 1 d . . . . .
F2 F 1.28503(8) 0.84768(3) 0.38438(4) 0.0298(2) Uani 1 1 d . . . . .
O3 O 1.20558(10) 0.90226(3) 0.59712(5) 0.0295(2) Uani 1 1 d . . . . .
O4 O 1.33188(9) 0.80607(3) 0.49459(5) 0.0266(2) Uani 1 1 d . . . . .
N6 N 0.96607(10) 0.81975(3) 0.49552(5) 0.0179(2) Uani 1 1 d . . . . .
N7 N 0.91746(10) 0.80614(4) 0.58279(5) 0.0186(2) Uani 1 1 d . . . . .
H7 H 0.9327(19) 0.8113(7) 0.6216(10) 0.044(6) Uiso 1 1 d . . . . .
N8 N 1.04390(11) 0.85651(4) 0.57950(5) 0.0219(3) Uani 1 1 d . . . . .
N9 N 1.23747(11) 0.83426(4) 0.55758(6) 0.0236(3) Uani 1 1 d . . . . .
N10 N 0.93980(15) 0.97084(5) 0.33442(8) 0.0437(4) Uani 1 1 d . . . . .
C20 C 0.94006(13) 0.81068(5) 0.37953(7) 0.0237(3) Uani 1 1 d . . . . .
H20 H 0.989658 0.830445 0.400188 0.028 Uiso 1 1 calc R U . . .
C21 C 0.92936(14) 0.80674(5) 0.32115(7) 0.0263(3) Uani 1 1 d . . . . .
H21 H 0.971647 0.823651 0.302003 0.032 Uiso 1 1 calc R U . . .
C22 C 0.85661(15) 0.77800(5) 0.29076(7) 0.0272(3) Uani 1 1 d . . . . .
H22 H 0.849251 0.775144 0.250767 0.033 Uiso 1 1 calc R U . . .
C23 C 0.79463(15) 0.75342(5) 0.31886(7) 0.0273(3) Uani 1 1 d . . . . .
H23 H 0.744464 0.733915 0.297906 0.033 Uiso 1 1 calc R U . . .
C24 C 0.80548(14) 0.75717(4) 0.37739(6) 0.0230(3) Uani 1 1 d . . . . .
H24 H 0.763108 0.740184 0.396379 0.028 Uiso 1 1 calc R U . . .
C25 C 0.87885(12) 0.78597(4) 0.40835(6) 0.0178(3) Uani 1 1 d . . . . .
C26 C 0.89079(12) 0.79149(4) 0.47060(6) 0.0174(3) Uani 1 1 d . . . . .
C27 C 0.82722(12) 0.76947(4) 0.50179(6) 0.0194(3) Uani 1 1 d . . . . .
H27 H 0.774299 0.749703 0.483683 0.023 Uiso 1 1 calc R U . . .
C28 C 0.84317(12) 0.77714(4) 0.55930(6) 0.0195(3) Uani 1 1 d . . . . .
C29 C 0.78256(15) 0.75547(5) 0.59762(7) 0.0268(3) Uani 1 1 d . . . . .
H29A H 0.838825 0.748440 0.633195 0.040 Uiso 1 1 calc R U . . .
H29B H 0.747241 0.731463 0.578425 0.040 Uiso 1 1 calc R U . . .
H29C H 0.721781 0.772252 0.606445 0.040 Uiso 1 1 calc R U . . .
C30 C 0.97685(12) 0.82716(4) 0.55097(6) 0.0183(3) Uani 1 1 d . . . . .
C31 C 1.26760(12) 0.83146(4) 0.50641(6) 0.0208(3) Uani 1 1 d . . . . .
C32 C 1.20865(12) 0.86247(4) 0.46444(6) 0.0198(3) Uani 1 1 d . . . . .
C33 C 1.21393(13) 0.86929(4) 0.40846(7) 0.0218(3) Uani 1 1 d . . . . .
C34 C 1.14568(13) 0.89774(5) 0.37541(7) 0.0243(3) Uani 1 1 d . . . . .
H34 H 1.149098 0.901897 0.336791 0.029 Uiso 1 1 calc R U . . .
C35 C 1.07138(13) 0.92030(4) 0.40008(7) 0.0241(3) Uani 1 1 d . . . . .
C36 C 1.06504(13) 0.91522(4) 0.45721(7) 0.0223(3) Uani 1 1 d . . . . .
H36 H 1.015950 0.930946 0.474162 0.027 Uiso 1 1 calc R U . . .
C37 C 1.13454(12) 0.88597(4) 0.48706(6) 0.0197(3) Uani 1 1 d . . . . .
C38 C 0.99806(15) 0.94892(5) 0.36430(8) 0.0309(4) Uani 1 1 d . . . . .
S3 S 0.32772(3) 0.62250(2) 0.41989(2) 0.02033(8) Uani 1 1 d . . . . .
F3 F 0.22839(10) 0.60517(3) 0.60402(5) 0.0398(2) Uani 1 1 d . . . . .
O5 O 0.27070(10) 0.65190(3) 0.37984(5) 0.0295(3) Uani 1 1 d . . . . .
O6 O 0.17658(10) 0.55820(3) 0.49911(5) 0.0306(3) Uani 1 1 d . . . . .
N11 N 0.51536(10) 0.57288(3) 0.48560(5) 0.0180(2) Uani 1 1 d . . . . .
N12 N 0.56805(10) 0.55902(4) 0.39931(5) 0.0188(2) Uani 1 1 d . . . . .
H12 H 0.5548(17) 0.5642(6) 0.3613(9) 0.034(5) Uiso 1 1 d . . . . .
N13 N 0.43847(11) 0.60863(4) 0.40044(5) 0.0224(3) Uani 1 1 d . . . . .
N14 N 0.25025(11) 0.58600(4) 0.42821(6) 0.0239(3) Uani 1 1 d . . . . .
N15 N 0.52404(15) 0.74184(5) 0.62595(9) 0.0497(4) Uani 1 1 d . . . . .
C39 C 0.54195(13) 0.56524(5) 0.60219(7) 0.0234(3) Uani 1 1 d . . . . .
H39 H 0.505235 0.587953 0.582921 0.028 Uiso 1 1 calc R U . . .
C40 C 0.54221(14) 0.55920(5) 0.65937(7) 0.0272(3) Uani 1 1 d . . . . .
H40 H 0.506129 0.577797 0.679074 0.033 Uiso 1 1 calc R U . . .
C41 C 0.59543(15) 0.52586(5) 0.68771(7) 0.0299(3) Uani 1 1 d . . . . .
H41 H 0.593866 0.521266 0.726470 0.036 Uiso 1 1 calc R U . . .
C42 C 0.65065(15) 0.49941(5) 0.65920(7) 0.0305(4) Uani 1 1 d . . . . .
H42 H 0.688263 0.476944 0.678814 0.037 Uiso 1 1 calc R U . . .
C43 C 0.65155(13) 0.50544(5) 0.60223(7) 0.0243(3) Uani 1 1 d . . . . .
H43 H 0.690459 0.487289 0.583188 0.029 Uiso 1 1 calc R U . . .
C44 C 0.59522(12) 0.53820(4) 0.57280(6) 0.0191(3) Uani 1 1 d . . . . .
C45 C 0.58872(12) 0.54440(4) 0.51113(6) 0.0179(3) Uani 1 1 d . . . . .
C46 C 0.65376(12) 0.52222(4) 0.48090(6) 0.0201(3) Uani 1 1 d . . . . .
H46 H 0.705531 0.502305 0.499539 0.024 Uiso 1 1 calc R U . . .
C47 C 0.64109(12) 0.52988(4) 0.42352(6) 0.0196(3) Uani 1 1 d . . . . .
C48 C 0.70347(14) 0.50818(5) 0.38603(7) 0.0254(3) Uani 1 1 d . . . . .
H48A H 0.648694 0.501584 0.349799 0.038 Uiso 1 1 calc R U . . .
H48B H 0.736891 0.483932 0.405208 0.038 Uiso 1 1 calc R U . . .
H48C H 0.765875 0.524764 0.378429 0.038 Uiso 1 1 calc R U . . .
C49 C 0.50640(12) 0.57998(4) 0.43011(6) 0.0182(3) Uani 1 1 d . . . . .
C50 C 0.23119(12) 0.58424(4) 0.48197(7) 0.0224(3) Uani 1 1 d . . . . .
C51 C 0.28790(12) 0.61817(4) 0.51884(6) 0.0214(3) Uani 1 1 d . . . . .
C52 C 0.28753(14) 0.62754(5) 0.57462(7) 0.0276(3) Uani 1 1 d . . . . .
C53 C 0.34840(15) 0.65962(5) 0.60148(7) 0.0314(4) Uani 1 1 d . . . . .
H53 H 0.347432 0.665924 0.639840 0.038 Uiso 1 1 calc R U . . .
C54 C 0.41136(14) 0.68267(5) 0.57157(7) 0.0286(3) Uani 1 1 d . . . . .
C55 C 0.41457(13) 0.67434(5) 0.51480(7) 0.0253(3) Uani 1 1 d . . . . .
H55 H 0.457455 0.690025 0.494364 0.030 Uiso 1 1 calc R U . . .
C56 C 0.35151(12) 0.64194(4) 0.49065(6) 0.0203(3) Uani 1 1 d . . . . .
C57 C 0.47453(16) 0.71589(6) 0.60096(9) 0.0374(4) Uani 1 1 d . . . . .
S4 S 0.81079(3) 0.63265(2) 0.40255(2) 0.01767(7) Uani 1 1 d . . . . .
F4 F 0.72642(9) 0.63996(3) 0.59143(4) 0.0346(2) Uani 1 1 d . . . . .
O7 O 0.75610(9) 0.60425(3) 0.36008(4) 0.0241(2) Uani 1 1 d . . . . .
O8 O 0.65835(9) 0.68987(3) 0.48938(5) 0.0276(2) Uani 1 1 d . . . . .
N16 N 1.05476(10) 0.69763(4) 0.38754(5) 0.0180(2) Uani 1 1 d . . . . .
H16 H 1.0431(17) 0.6939(6) 0.3513(9) 0.031(5) Uiso 1 1 d . . . . .
N17 N 0.99844(10) 0.68093(3) 0.47192(5) 0.0176(2) Uani 1 1 d . . . . .
N18 N 0.91843(11) 0.64961(4) 0.38311(5) 0.0205(2) Uani 1 1 d . . . . .
N19 N 0.72883(11) 0.66675(4) 0.41455(5) 0.0212(3) Uani 1 1 d . . . . .
N20 N 1.02114(14) 0.50451(5) 0.59425(9) 0.0511(5) Uani 1 1 d . . . . .
C58 C 1.03632(13) 0.68087(5) 0.59018(6) 0.0234(3) Uani 1 1 d . . . . .
H58 H 1.001583 0.658476 0.569214 0.028 Uiso 1 1 calc R U . . .
C59 C 1.03894(15) 0.68393(5) 0.64796(7) 0.0293(3) Uani 1 1 d . . . . .
H59 H 1.006388 0.663633 0.666424 0.035 Uiso 1 1 calc R U . . .
C60 C 1.08919(15) 0.71669(5) 0.67890(7) 0.0313(4) Uani 1 1 d . . . . .
H60 H 1.089597 0.719069 0.718295 0.038 Uiso 1 1 calc R U . . .
C61 C 1.13864(15) 0.74583(5) 0.65209(7) 0.0293(3) Uani 1 1 d . . . . .
H61 H 1.173632 0.768066 0.673369 0.035 Uiso 1 1 calc R U . . .
C62 C 1.13753(13) 0.74285(4) 0.59435(6) 0.0223(3) Uani 1 1 d . . . . .
H62 H 1.172820 0.762765 0.576476 0.027 Uiso 1 1 calc R U . . .
C63 C 1.08432(12) 0.71043(4) 0.56249(6) 0.0184(3) Uani 1 1 d . . . . .
C64 C 1.07698(12) 0.70701(4) 0.50041(6) 0.0168(3) Uani 1 1 d . . . . .
C65 C 1.14723(12) 0.72914(4) 0.47276(6) 0.0191(3) Uani 1 1 d . . . . .
H65 H 1.202668 0.747272 0.493523 0.023 Uiso 1 1 calc R U . . .
C66 C 1.13403(12) 0.72399(4) 0.41478(6) 0.0183(3) Uani 1 1 d . . . . .
C67 C 1.20287(14) 0.74544(5) 0.38008(7) 0.0246(3) Uani 1 1 d . . . . .
H67A H 1.238991 0.768699 0.401173 0.037 Uiso 1 1 calc R U . . .
H67B H 1.151371 0.753688 0.343716 0.037 Uiso 1 1 calc R U . . .
H67C H 1.263579 0.728061 0.372498 0.037 Uiso 1 1 calc R U . . .
C68 C 0.98919(12) 0.67616(4) 0.41596(6) 0.0174(3) Uani 1 1 d . . . . .
C69 C 0.71425(12) 0.66585(4) 0.46905(7) 0.0205(3) Uani 1 1 d . . . . .
C70 C 0.77851(12) 0.63174(4) 0.50304(6) 0.0187(3) Uani 1 1 d . . . . .
C71 C 0.78466(13) 0.62010(5) 0.55873(7) 0.0240(3) Uani 1 1 d . . . . .
C72 C 0.85109(14) 0.58797(5) 0.58222(7) 0.0270(3) Uani 1 1 d . . . . .
H72 H 0.854929 0.580170 0.620548 0.032 Uiso 1 1 calc R U . . .
C73 C 0.91236(13) 0.56717(5) 0.54881(7) 0.0258(3) Uani 1 1 d . . . . .
C74 C 0.90975(12) 0.57805(4) 0.49236(7) 0.0221(3) Uani 1 1 d . . . . .
H74 H 0.952057 0.564075 0.469731 0.026 Uiso 1 1 calc R U . . .
C75 C 0.84175(12) 0.61039(4) 0.47165(6) 0.0182(3) Uani 1 1 d . . . . .
C76 C 0.97558(15) 0.53250(5) 0.57349(8) 0.0353(4) Uani 1 1 d . . . . .
S5 S 0.41600(3) 0.66873(2) 0.23837(2) 0.02040(8) Uani 1 1 d . . . . .
O9 O 0.46711(10) 0.69249(4) 0.19706(5) 0.0276(2) Uani 1 1 d . . . . .
C77 C 0.51369(14) 0.67594(5) 0.30630(7) 0.0270(3) Uani 1 1 d . . . . .
H77A H 0.589719 0.664684 0.305857 0.040 Uiso 1 1 calc R U . . .
H77B H 0.482935 0.662914 0.335933 0.040 Uiso 1 1 calc R U . . .
H77C H 0.522236 0.704192 0.314527 0.040 Uiso 1 1 calc R U . . .
C78 C 0.29732(14) 0.69688(5) 0.25068(7) 0.0292(3) Uani 1 1 d . . . . .
H78A H 0.324352 0.723406 0.263356 0.044 Uiso 1 1 calc R U . . .
H78B H 0.265994 0.684084 0.280304 0.044 Uiso 1 1 calc R U . . .
H78C H 0.236330 0.698628 0.215151 0.044 Uiso 1 1 calc R U . . .
S6 S 0.56820(3) 0.58412(2) 0.24370(2) 0.02026(8) Uani 1 1 d . . . . .
O10 O 0.51839(10) 0.56013(3) 0.28521(5) 0.0270(2) Uani 1 1 d . . . . .
C79 C 0.69223(13) 0.55786(5) 0.23400(7) 0.0260(3) Uani 1 1 d . . . . .
H79A H 0.753878 0.558965 0.269346 0.039 Uiso 1 1 calc R U . . .
H79B H 0.720149 0.569809 0.202683 0.039 Uiso 1 1 calc R U . . .
H79C H 0.670958 0.530339 0.224628 0.039 Uiso 1 1 calc R U . . .
C80 C 0.47383(15) 0.57467(5) 0.17561(7) 0.0295(3) Uani 1 1 d . . . . .
H80A H 0.469276 0.546224 0.168585 0.044 Uiso 1 1 calc R U . . .
H80B H 0.504143 0.587689 0.145820 0.044 Uiso 1 1 calc R U . . .
H80C H 0.396056 0.584894 0.174875 0.044 Uiso 1 1 calc R U . . .
S7 S 0.92872(3) 0.69157(2) 0.22340(2) 0.02270(8) Uani 1 1 d . . . . .
O11 O 1.02908(10) 0.68410(4) 0.27482(5) 0.0293(2) Uani 1 1 d . . . . .
C81 C 0.81797(14) 0.65676(5) 0.22814(8) 0.0315(4) Uani 1 1 d . . . . .
H81A H 0.849160 0.630000 0.228539 0.047 Uiso 1 1 calc R U . . .
H81B H 0.751768 0.659846 0.195060 0.047 Uiso 1 1 calc R U . . .
H81C H 0.792310 0.661359 0.263429 0.047 Uiso 1 1 calc R U . . .
C82 C 0.97227(14) 0.66999(5) 0.16467(6) 0.0264(3) Uani 1 1 d . . . . .
H82A H 1.041453 0.683604 0.158727 0.040 Uiso 1 1 calc R U . . .
H82B H 0.909013 0.672351 0.130125 0.040 Uiso 1 1 calc R U . . .
H82C H 0.990405 0.642111 0.172720 0.040 Uiso 1 1 calc R U . . .
S8 S 1.06438(3) 0.55856(2) 0.25875(2) 0.02296(8) Uani 1 1 d . . . . .
O12 O 0.96098(9) 0.56762(4) 0.20960(4) 0.0266(2) Uani 1 1 d . . . . .
C83 C 1.02051(15) 0.57292(6) 0.32127(7) 0.0303(4) Uani 1 1 d . . . . .
H83A H 0.992779 0.600207 0.317155 0.046 Uiso 1 1 calc R U . . .
H83B H 1.086792 0.570866 0.354521 0.046 Uiso 1 1 calc R U . . .
H83C H 0.957698 0.555642 0.326695 0.046 Uiso 1 1 calc R U . . .
C84 C 1.16936(14) 0.59630(5) 0.25825(8) 0.0314(4) Uani 1 1 d . . . . .
H84A H 1.190221 0.596329 0.221204 0.047 Uiso 1 1 calc R U . . .
H84B H 1.239062 0.591333 0.288839 0.047 Uiso 1 1 calc R U . . .
H84C H 1.136375 0.621939 0.264439 0.047 Uiso 1 1 calc R U . . .
S9A S 1.12644(5) 0.59057(2) 0.71106(3) 0.04078(15) Uani 0.8239(10) 1 d D . P A 1
O13A O 1.0508(2) 0.60930(7) 0.74616(11) 0.0678(9) Uani 0.8239(10) 1 d D . P A 1
C87A C 1.2659(5) 0.61129(18) 0.73978(18) 0.0538(10) Uani 0.8239(10) 1 d D . P A 1
H87A H 1.264563 0.639388 0.730356 0.081 Uiso 0.8239(10) 1 calc R U P A 1
H87B H 1.323777 0.597898 0.723361 0.081 Uiso 0.8239(10) 1 calc R U P A 1
H87C H 1.286472 0.608018 0.781455 0.081 Uiso 0.8239(10) 1 calc R U P A 1
C88A C 1.1578(3) 0.54160(9) 0.73827(14) 0.0529(7) Uani 0.8239(10) 1 d D . P A 1
H88A H 1.188497 0.542631 0.779854 0.079 Uiso 0.8239(10) 1 calc R U P A 1
H88B H 1.215630 0.529532 0.720471 0.079 Uiso 0.8239(10) 1 calc R U P A 1
H88C H 1.086283 0.525865 0.729362 0.079 Uiso 0.8239(10) 1 calc R U P A 1
S9B S 1.1500(2) 0.58048(9) 0.76165(12) 0.04078(15) Uani 0.1761(10) 1 d D . P A 2
O13B O 1.0253(10) 0.5949(4) 0.7217(6) 0.0678(9) Uani 0.1761(10) 1 d D . P A 2
C87B C 1.1752(16) 0.5416(4) 0.7173(7) 0.0529(7) Uani 0.1761(10) 1 d D . P A 2
H87D H 1.120206 0.520204 0.718086 0.079 Uiso 0.1761(10) 1 calc R U P A 2
H87E H 1.254964 0.531914 0.731137 0.079 Uiso 0.1761(10) 1 calc R U P A 2
H87F H 1.164493 0.551242 0.677928 0.079 Uiso 0.1761(10) 1 calc R U P A 2
C88B C 1.262(2) 0.6124(9) 0.7514(13) 0.0538(10) Uani 0.1761(10) 1 d D . P A 2
H88D H 1.258550 0.614571 0.710423 0.081 Uiso 0.1761(10) 1 calc R U P A 2
H88E H 1.337738 0.601786 0.771385 0.081 Uiso 0.1761(10) 1 calc R U P A 2
H88F H 1.251259 0.638513 0.766757 0.081 Uiso 0.1761(10) 1 calc R U P A 2
S10 S 0.64239(4) 0.65482(2) 0.70872(2) 0.03045(9) Uani 1 1 d . . . . .
O14 O 0.56117(12) 0.63965(4) 0.74282(6) 0.0429(3) Uani 1 1 d . . . . .
C85 C 0.6976(2) 0.70073(6) 0.74038(9) 0.0491(5) Uani 1 1 d . . . . .
H85A H 0.633745 0.719744 0.735813 0.074 Uiso 1 1 calc R U . . .
H85B H 0.756460 0.710764 0.721458 0.074 Uiso 1 1 calc R U . . .
H85C H 0.732790 0.696820 0.781205 0.074 Uiso 1 1 calc R U . . .
C86 C 0.77399(17) 0.62745(7) 0.73178(9) 0.0426(5) Uani 1 1 d . . . . .
H86A H 0.799627 0.628501 0.773615 0.064 Uiso 1 1 calc R U . . .
H86B H 0.834241 0.638825 0.714918 0.064 Uiso 1 1 calc R U . . .
H86C H 0.760379 0.599991 0.719466 0.064 Uiso 1 1 calc R U . . .

loop_
_atom_site_aniso_label
_atom_site_aniso_U_11
_atom_site_aniso_U_22
_atom_site_aniso_U_33
_atom_site_aniso_U_23
_atom_site_aniso_U_13
_atom_site_aniso_U_12
S1 0.02078(17) 0.02187(17) 0.02004(17) 0.00240(13) 0.00727(13) 0.00599(13)
F1 0.0361(5) 0.0424(6) 0.0285(5) -0.0031(4) 0.0184(4) -0.0052(4)
O1 0.0321(6) 0.0301(6) 0.0287(6) 0.0104(5) 0.0110(5) 0.0142(5)
O2 0.0238(5) 0.0233(5) 0.0361(6) 0.0000(5) 0.0120(5) -0.0004(4)
N1 0.0183(6) 0.0205(6) 0.0158(6) 0.0014(5) 0.0070(5) 0.0016(5)
N2 0.0196(6) 0.0191(6) 0.0174(6) 0.0008(5) 0.0070(5) 0.0017(5)
N3 0.0241(6) 0.0257(6) 0.0206(6) 0.0062(5) 0.0108(5) 0.0078(5)
N4 0.0209(6) 0.0252(6) 0.0213(6) -0.0031(5) 0.0048(5) 0.0028(5)
N5 0.0354(9) 0.0504(10) 0.0647(12) -0.0304(9) 0.0192(8) -0.0120(8)
C1 0.0238(7) 0.0301(8) 0.0199(7) -0.0001(6) 0.0062(6) 0.0044(6)
C2 0.0311(8) 0.0352(9) 0.0206(8) -0.0036(6) 0.0098(6) 0.0034(7)
C3 0.0358(9) 0.0326(8) 0.0165(7) -0.0001(6) 0.0065(6) -0.0015(7)
C4 0.0354(9) 0.0243(8) 0.0209(7) 0.0029(6) 0.0042(6) 0.0020(6)
C5 0.0285(8) 0.0206(7) 0.0204(7) -0.0004(6) 0.0073(6) 0.0010(6)
C6 0.0182(6) 0.0197(7) 0.0176(7) -0.0008(5) 0.0050(5) -0.0028(5)
C7 0.0173(6) 0.0165(6) 0.0195(7) -0.0006(5) 0.0064(5) -0.0017(5)
C8 0.0196(7) 0.0192(7) 0.0196(7) 0.0013(5) 0.0064(5) 0.0020(5)
C9 0.0187(6) 0.0175(6) 0.0196(7) 0.0001(5) 0.0079(5) -0.0002(5)
C10 0.0300(8) 0.0255(7) 0.0215(7) 0.0007(6) 0.0122(6) 0.0070(6)
C11 0.0179(6) 0.0197(7) 0.0196(7) 0.0009(5) 0.0081(5) -0.0002(5)
C12 0.0179(7) 0.0202(7) 0.0248(7) -0.0007(6) 0.0061(6) 0.0046(5)
C13 0.0180(7) 0.0214(7) 0.0231(7) -0.0025(6) 0.0054(6) 0.0041(5)
C14 0.0188(7) 0.0216(7) 0.0251(7) -0.0015(6) 0.0072(6) 0.0045(5)
C15 0.0199(7) 0.0232(7) 0.0376(9) -0.0043(6) 0.0115(6) 0.0006(6)
C16 0.0211(7) 0.0278(8) 0.0358(9) -0.0109(7) 0.0054(6) 0.0016(6)
C17 0.0245(8) 0.0362(9) 0.0272(8) -0.0093(7) 0.0076(6) 0.0039(7)
C18 0.0213(7) 0.0283(8) 0.0270(8) -0.0014(6) 0.0098(6) 0.0023(6)
C19 0.0262(8) 0.0379(9) 0.0469(11) -0.0171(8) 0.0135(8) -0.0021(7)
S2 0.02167(17) 0.02274(17) 0.01773(17) -0.00284(13) 0.00525(13) -0.00592(13)
F2 0.0327(5) 0.0318(5) 0.0303(5) 0.0021(4) 0.0184(4) 0.0084(4)
O3 0.0332(6) 0.0307(6) 0.0249(6) -0.0086(5) 0.0075(5) -0.0137(5)
O4 0.0213(5) 0.0237(5) 0.0352(6) 0.0022(5) 0.0076(5) 0.0015(4)
N6 0.0185(6) 0.0189(6) 0.0169(6) -0.0013(5) 0.0051(4) -0.0014(4)
N7 0.0197(6) 0.0209(6) 0.0164(6) -0.0022(5) 0.0068(5) -0.0012(5)
N8 0.0241(6) 0.0247(6) 0.0186(6) -0.0049(5) 0.0083(5) -0.0064(5)
N9 0.0215(6) 0.0257(6) 0.0224(6) 0.0029(5) 0.0031(5) -0.0022(5)
N10 0.0401(9) 0.0407(9) 0.0511(10) 0.0201(8) 0.0125(8) 0.0107(7)
C20 0.0238(7) 0.0269(8) 0.0206(7) -0.0017(6) 0.0059(6) -0.0039(6)
C21 0.0297(8) 0.0308(8) 0.0202(7) 0.0010(6) 0.0094(6) -0.0022(6)
C22 0.0358(9) 0.0288(8) 0.0169(7) -0.0016(6) 0.0059(6) 0.0027(7)
C23 0.0361(9) 0.0229(7) 0.0206(7) -0.0046(6) 0.0026(6) -0.0038(6)
C24 0.0284(8) 0.0200(7) 0.0207(7) -0.0005(6) 0.0059(6) -0.0014(6)
C25 0.0185(6) 0.0176(6) 0.0176(7) -0.0005(5) 0.0050(5) 0.0030(5)
C26 0.0168(6) 0.0162(6) 0.0194(7) -0.0003(5) 0.0049(5) 0.0030(5)
C27 0.0202(7) 0.0187(7) 0.0200(7) -0.0018(5) 0.0062(5) -0.0008(5)
C28 0.0189(7) 0.0194(7) 0.0212(7) -0.0004(5) 0.0071(5) 0.0011(5)
C29 0.0339(8) 0.0259(8) 0.0243(8) -0.0015(6) 0.0144(7) -0.0079(6)
C30 0.0174(6) 0.0203(7) 0.0181(7) -0.0018(5) 0.0061(5) 0.0008(5)
C31 0.0168(6) 0.0209(7) 0.0241(7) 0.0008(6) 0.0037(5) -0.0038(5)
C32 0.0173(6) 0.0192(7) 0.0229(7) -0.0002(5) 0.0051(5) -0.0031(5)
C33 0.0213(7) 0.0219(7) 0.0254(8) -0.0014(6) 0.0116(6) -0.0007(6)
C34 0.0257(7) 0.0260(7) 0.0234(7) 0.0039(6) 0.0102(6) -0.0019(6)
C35 0.0221(7) 0.0217(7) 0.0295(8) 0.0045(6) 0.0083(6) -0.0005(6)
C36 0.0212(7) 0.0192(7) 0.0286(8) 0.0005(6) 0.0099(6) -0.0014(5)
C37 0.0190(7) 0.0200(7) 0.0211(7) -0.0019(5) 0.0067(5) -0.0043(5)
C38 0.0298(8) 0.0297(8) 0.0356(9) 0.0086(7) 0.0126(7) 0.0033(7)
S3 0.02191(17) 0.02189(17) 0.01733(17) 0.00296(13) 0.00495(13) 0.00571(13)
F3 0.0483(6) 0.0465(6) 0.0327(5) 0.0029(5) 0.0255(5) -0.0039(5)
O5 0.0337(6) 0.0309(6) 0.0236(6) 0.0090(5) 0.0064(5) 0.0144(5)
O6 0.0242(6) 0.0265(6) 0.0424(7) 0.0056(5) 0.0104(5) -0.0014(4)
N11 0.0169(5) 0.0185(6) 0.0184(6) 0.0014(5) 0.0041(4) 0.0007(4)
N12 0.0186(6) 0.0209(6) 0.0184(6) 0.0017(5) 0.0071(5) 0.0001(5)
N13 0.0261(6) 0.0241(6) 0.0189(6) 0.0052(5) 0.0095(5) 0.0071(5)
N14 0.0210(6) 0.0251(6) 0.0237(6) -0.0011(5) 0.0019(5) 0.0012(5)
N15 0.0410(9) 0.0449(10) 0.0622(12) -0.0227(9) 0.0107(8) -0.0047(8)
C39 0.0229(7) 0.0246(7) 0.0214(7) 0.0025(6) 0.0030(6) -0.0002(6)
C40 0.0292(8) 0.0322(8) 0.0201(7) -0.0003(6) 0.0055(6) -0.0027(6)
C41 0.0335(9) 0.0347(9) 0.0185(7) 0.0045(6) 0.0001(6) -0.0078(7)
C42 0.0338(9) 0.0271(8) 0.0259(8) 0.0077(6) -0.0021(7) -0.0019(7)
C43 0.0240(7) 0.0220(7) 0.0240(7) 0.0025(6) -0.0002(6) -0.0002(6)
C44 0.0160(6) 0.0196(7) 0.0202(7) 0.0011(5) 0.0015(5) -0.0043(5)
C45 0.0142(6) 0.0168(6) 0.0212(7) 0.0005(5) 0.0015(5) -0.0038(5)
C46 0.0164(6) 0.0182(7) 0.0251(7) 0.0017(6) 0.0037(5) -0.0005(5)
C47 0.0161(6) 0.0185(7) 0.0250(7) -0.0007(6) 0.0062(5) -0.0016(5)
C48 0.0243(7) 0.0249(7) 0.0300(8) -0.0005(6) 0.0123(6) 0.0029(6)
C49 0.0179(6) 0.0185(6) 0.0191(7) 0.0017(5) 0.0064(5) -0.0007(5)
C50 0.0159(6) 0.0228(7) 0.0282(8) 0.0020(6) 0.0048(6) 0.0039(5)
C51 0.0182(7) 0.0244(7) 0.0224(7) 0.0018(6) 0.0064(6) 0.0044(6)
C52 0.0273(8) 0.0329(8) 0.0258(8) 0.0016(6) 0.0131(6) 0.0038(6)
C53 0.0294(8) 0.0406(9) 0.0252(8) -0.0076(7) 0.0084(7) 0.0053(7)
C54 0.0222(7) 0.0298(8) 0.0331(9) -0.0094(7) 0.0050(6) 0.0031(6)
C55 0.0198(7) 0.0250(7) 0.0328(8) -0.0026(6) 0.0095(6) 0.0013(6)
C56 0.0172(6) 0.0225(7) 0.0217(7) 0.0006(6) 0.0057(5) 0.0040(5)
C57 0.0301(9) 0.0386(10) 0.0435(10) -0.0135(8) 0.0089(8) 0.0008(7)
S4 0.01921(16) 0.01903(16) 0.01503(16) -0.00184(12) 0.00458(12) -0.00452(12)
F4 0.0437(6) 0.0403(6) 0.0263(5) -0.0056(4) 0.0211(4) -0.0036(5)
O7 0.0287(5) 0.0248(5) 0.0188(5) -0.0062(4) 0.0055(4) -0.0102(4)
O8 0.0228(5) 0.0244(5) 0.0383(6) -0.0070(5) 0.0126(5) 0.0000(4)
N16 0.0188(6) 0.0192(6) 0.0172(6) -0.0016(5) 0.0069(5) -0.0009(5)
N17 0.0179(6) 0.0173(5) 0.0179(6) -0.0013(4) 0.0051(4) -0.0012(4)
N18 0.0233(6) 0.0222(6) 0.0180(6) -0.0041(5) 0.0087(5) -0.0071(5)
N19 0.0201(6) 0.0206(6) 0.0224(6) 0.0010(5) 0.0037(5) -0.0014(5)
N20 0.0302(8) 0.0485(10) 0.0719(13) 0.0323(9) 0.0068(8) 0.0036(7)
C58 0.0236(7) 0.0249(7) 0.0205(7) -0.0003(6) 0.0028(6) -0.0047(6)
C59 0.0314(8) 0.0350(9) 0.0214(8) 0.0033(7) 0.0062(6) -0.0061(7)
C60 0.0358(9) 0.0390(9) 0.0174(7) -0.0020(7) 0.0030(6) -0.0028(7)
C61 0.0330(8) 0.0292(8) 0.0227(8) -0.0048(6) 0.0007(6) -0.0018(7)
C62 0.0227(7) 0.0205(7) 0.0222(7) -0.0012(6) 0.0021(6) -0.0020(6)
C63 0.0158(6) 0.0204(7) 0.0184(7) 0.0001(5) 0.0026(5) 0.0014(5)
C64 0.0150(6) 0.0151(6) 0.0198(7) -0.0001(5) 0.0031(5) 0.0022(5)
C65 0.0179(6) 0.0172(6) 0.0226(7) -0.0017(5) 0.0059(5) -0.0011(5)
C66 0.0162(6) 0.0163(6) 0.0234(7) 0.0003(5) 0.0070(5) 0.0008(5)
C67 0.0270(8) 0.0240(7) 0.0264(8) -0.0011(6) 0.0133(6) -0.0060(6)
C68 0.0173(6) 0.0168(6) 0.0196(7) -0.0011(5) 0.0072(5) -0.0005(5)
C69 0.0159(6) 0.0193(7) 0.0269(7) -0.0026(6) 0.0060(6) -0.0042(5)
C70 0.0160(6) 0.0210(7) 0.0192(7) -0.0024(5) 0.0046(5) -0.0048(5)
C71 0.0255(7) 0.0291(8) 0.0201(7) -0.0038(6) 0.0105(6) -0.0080(6)
C72 0.0259(8) 0.0334(8) 0.0202(7) 0.0046(6) 0.0029(6) -0.0091(6)
C73 0.0189(7) 0.0269(8) 0.0288(8) 0.0068(6) 0.0004(6) -0.0045(6)
C74 0.0168(7) 0.0214(7) 0.0281(8) 0.0005(6) 0.0057(6) -0.0017(5)
C75 0.0160(6) 0.0203(7) 0.0181(7) -0.0015(5) 0.0041(5) -0.0047(5)
C76 0.0236(8) 0.0363(9) 0.0437(10) 0.0150(8) 0.0035(7) -0.0029(7)
S5 0.02311(17) 0.02161(17) 0.01722(16) 0.00042(13) 0.00624(13) 0.00021(13)
O9 0.0289(6) 0.0380(6) 0.0178(5) 0.0034(5) 0.0092(4) -0.0036(5)
C77 0.0302(8) 0.0312(8) 0.0182(7) 0.0024(6) 0.0033(6) -0.0008(6)
C78 0.0252(8) 0.0340(9) 0.0300(8) -0.0005(7) 0.0096(6) 0.0025(7)
S6 0.02263(17) 0.02032(16) 0.01866(17) -0.00016(13) 0.00657(13) 0.00000(13)
O10 0.0281(6) 0.0358(6) 0.0192(5) 0.0016(5) 0.0098(4) -0.0045(5)
C79 0.0236(7) 0.0283(8) 0.0280(8) -0.0061(6) 0.0099(6) -0.0013(6)
C80 0.0318(8) 0.0343(9) 0.0202(7) 0.0034(6) 0.0018(6) -0.0030(7)
S7 0.02275(17) 0.02381(18) 0.02189(18) -0.00381(14) 0.00605(14) 0.00127(13)
O11 0.0232(5) 0.0467(7) 0.0182(5) -0.0067(5) 0.0053(4) -0.0004(5)
C81 0.0247(8) 0.0384(9) 0.0317(9) 0.0015(7) 0.0070(7) -0.0037(7)
C82 0.0266(8) 0.0341(8) 0.0181(7) -0.0033(6) 0.0043(6) 0.0022(6)
S8 0.02388(17) 0.02310(17) 0.02167(18) -0.00329(14) 0.00496(14) 0.00198(13)
O12 0.0236(5) 0.0393(6) 0.0166(5) -0.0040(4) 0.0043(4) -0.0002(5)
C83 0.0284(8) 0.0448(10) 0.0172(7) -0.0020(7) 0.0043(6) -0.0015(7)
C84 0.0244(8) 0.0361(9) 0.0326(9) 0.0027(7) 0.0047(7) -0.0028(7)
S9A 0.0327(3) 0.0541(3) 0.0400(3) 0.0234(3) 0.0176(2) 0.0090(2)
O13A 0.0729(15) 0.0625(17) 0.091(2) 0.0455(13) 0.0654(16) 0.0360(13)
C87A 0.0607(15) 0.0704(17) 0.032(3) 0.0008(16) 0.0144(15) -0.0091(13)
C88A 0.0613(17) 0.0499(14) 0.051(2) 0.0145(15) 0.0196(15) 0.0103(12)
S9B 0.0327(3) 0.0541(3) 0.0400(3) 0.0234(3) 0.0176(2) 0.0090(2)
O13B 0.0729(15) 0.0625(17) 0.091(2) 0.0455(13) 0.0654(16) 0.0360(13)
C87B 0.0613(17) 0.0499(14) 0.051(2) 0.0145(15) 0.0196(15) 0.0103(12)
C88B 0.0607(15) 0.0704(17) 0.032(3) 0.0008(16) 0.0144(15) -0.0091(13)
S10 0.0340(2) 0.0335(2) 0.02542(19) -0.00715(16) 0.01005(16) -0.00054(16)
O14 0.0423(7) 0.0475(8) 0.0475(8) -0.0143(6) 0.0274(6) -0.0056(6)
C85 0.0664(14) 0.0391(11) 0.0408(11) -0.0109(9) 0.0107(10) -0.0117(10)
C86 0.0361(10) 0.0557(12) 0.0377(10) -0.0042(9) 0.0119(8) 0.0055(9)

loop_
_atom_type_symbol
_atom_type_description
_atom_type_scat_dispersion_real
_atom_type_scat_dispersion_imag
_atom_type_scat_source
C C 0.0181 0.0091 'International Tables Vol C Tables 4.2.6.8 and 6.1.1.4'
H H 0.0000 0.0000 'International Tables Vol C Tables 4.2.6.8 and 6.1.1.4'
F F 0.0727 0.0534 'International Tables Vol C Tables 4.2.6.8 and 6.1.1.4'
N N 0.0311 0.0180 'International Tables Vol C Tables 4.2.6.8 and 6.1.1.4'
O O 0.0492 0.0322 'International Tables Vol C Tables 4.2.6.8 and 6.1.1.4'
S S 0.3331 0.5567 'International Tables Vol C Tables 4.2.6.8 and 6.1.1.4'

loop_
_exptl_crystal_face_index_h
_exptl_crystal_face_index_k
_exptl_crystal_face_index_l
_exptl_crystal_face_perp_dist
-1 -5 1 0.0774
2 5 -2 0.0694
0 -1 -2 0.0723
0 1 2 0.0504
2 -5 -2 0.0203
-3 2 -1 0.0424
-2 5 0 0.0284
-1 -2 3 0.0750
0 0 0 0.0794
1 5 -2 0.0739

loop_
_geom_angle_atom_site_label_1
_geom_angle_atom_site_label_2
_geom_angle_atom_site_label_3
_geom_angle
_geom_angle_site_symmetry_1
_geom_angle_site_symmetry_3
_geom_angle_publ_flag
O1 S1 N3 107.28(7) . . ?
O1 S1 N4 115.33(7) . . ?
O1 S1 C14 109.27(7) . . ?
N3 S1 N4 110.65(7) . . ?
N3 S1 C14 116.97(7) . . ?
N4 S1 C14 97.44(7) . . ?
C9 N1 H1 119.7(13) . . ?
C9 N1 C11 121.69(12) . . ?
C11 N1 H1 118.6(13) . . ?
C11 N2 C7 118.26(12) . . ?
C11 N3 S1 121.55(10) . . ?
C12 N4 S1 112.86(11) . . ?
C2 C1 H1A 119.6 . . ?
C2 C1 C6 120.72(15) . . ?
C6 C1 H1A 119.6 . . ?
C1 C2 H2 120.1 . . ?
C1 C2 C3 119.72(15) . . ?
C3 C2 H2 120.1 . . ?
C2 C3 H3 119.9 . . ?
C4 C3 C2 120.11(15) . . ?
C4 C3 H3 119.9 . . ?
C3 C4 H4 119.8 . . ?
C3 C4 C5 120.41(15) . . ?
C5 C4 H4 119.8 . . ?
C4 C5 H5 120.0 . . ?
C4 C5 C6 119.95(14) . . ?
C6 C5 H5 120.0 . . ?
C1 C6 C5 119.09(13) . . ?
C1 C6 C7 119.25(13) . . ?
C5 C6 C7 121.65(13) . . ?
N2 C7 C6 115.81(12) . . ?
N2 C7 C8 121.95(13) . . ?
C8 C7 C6 122.23(13) . . ?
C7 C8 H8 120.9 . . ?
C9 C8 C7 118.22(13) . . ?
C9 C8 H8 120.9 . . ?
N1 C9 C8 118.41(13) . . ?
N1 C9 C10 117.81(13) . . ?
C8 C9 C10 123.77(13) . . ?
C9 C10 H10A 109.5 . . ?
C9 C10 H10B 109.5 . . ?
C9 C10 H10C 109.5 . . ?
H10A C10 H10B 109.5 . . ?
H10A C10 H10C 109.5 . . ?
H10B C10 H10C 109.5 . . ?
N2 C11 N1 121.42(13) . . ?
N2 C11 N3 124.05(13) . . ?
N3 C11 N1 114.47(13) . . ?
O2 C12 N4 124.76(14) . . ?
O2 C12 C13 122.98(14) . . ?
N4 C12 C13 112.22(13) . . ?
C14 C13 C12 111.90(13) . . ?
C18 C13 C12 129.74(14) . . ?
C18 C13 C14 118.33(14) . . ?
C13 C14 S1 105.40(11) . . ?
C15 C14 S1 131.06(12) . . ?
C15 C14 C13 123.51(15) . . ?
C14 C15 H15 122.0 . . ?
C14 C15 C16 116.01(15) . . ?
C16 C15 H15 122.0 . . ?
C15 C16 C19 120.92(16) . . ?
C17 C16 C15 122.37(15) . . ?
C17 C16 C19 116.71(16) . . ?
C16 C17 H17 120.8 . . ?
C18 C17 C16 118.49(15) . . ?
C18 C17 H17 120.8 . . ?
F1 C18 C13 120.74(14) . . ?
F1 C18 C17 117.97(14) . . ?
C17 C18 C13 121.29(15) . . ?
N5 C19 C16 176.9(2) . . ?
O3 S2 N8 107.53(7) . . ?
O3 S2 N9 115.54(7) . . ?
O3 S2 C37 108.93(7) . . ?
N8 S2 N9 110.25(7) . . ?
N8 S2 C37 117.35(7) . . ?
N9 S2 C37 97.34(7) . . ?
C30 N6 C26 118.31(12) . . ?
C28 N7 H7 120.8(14) . . ?
C28 N7 C30 121.33(12) . . ?
C30 N7 H7 117.8(14) . . ?
C30 N8 S2 120.15(10) . . ?
C31 N9 S2 112.72(11) . . ?
C21 C20 H20 119.6 . . ?
C21 C20 C25 120.82(14) . . ?
C25 C20 H20 119.6 . . ?
C20 C21 H21 120.1 . . ?
C20 C21 C22 119.77(15) . . ?
C22 C21 H21 120.1 . . ?
C21 C22 H22 120.0 . . ?
C21 C22 C23 119.95(14) . . ?
C23 C22 H22 120.0 . . ?
C22 C23 H23 119.8 . . ?
C24 C23 C22 120.45(15) . . ?
C24 C23 H23 119.8 . . ?
C23 C24 H24 120.0 . . ?
C23 C24 C25 119.96(14) . . ?
C25 C24 H24 120.0 . . ?
C20 C25 C24 119.04(13) . . ?
C20 C25 C26 119.36(13) . . ?
C24 C25 C26 121.58(13) . . ?
N6 C26 C25 115.62(12) . . ?
N6 C26 C27 121.64(13) . . ?
C27 C26 C25 122.73(13) . . ?
C26 C27 H27 120.8 . . ?
C28 C27 C26 118.43(13) . . ?
C28 C27 H27 120.8 . . ?
N7 C28 C27 118.54(13) . . ?
N7 C28 C29 117.55(13) . . ?
C27 C28 C29 123.91(14) . . ?
C28 C29 H29A 109.5 . . ?
C28 C29 H29B 109.5 . . ?
C28 C29 H29C 109.5 . . ?
H29A C29 H29B 109.5 . . ?
H29A C29 H29C 109.5 . . ?
H29B C29 H29C 109.5 . . ?
N6 C30 N7 121.70(13) . . ?
N6 C30 N8 123.39(13) . . ?
N8 C30 N7 114.88(12) . . ?
O4 C31 N9 124.63(14) . . ?
O4 C31 C32 123.23(14) . . ?
N9 C31 C32 112.09(13) . . ?
C33 C32 C31 130.34(14) . . ?
C33 C32 C37 117.70(14) . . ?
C37 C32 C31 111.90(13) . . ?
F2 C33 C32 120.38(14) . . ?
F2 C33 C34 118.20(13) . . ?
C34 C33 C32 121.42(14) . . ?
C33 C34 H34 120.7 . . ?
C33 C34 C35 118.57(14) . . ?
C35 C34 H34 120.7 . . ?
C34 C35 C36 122.20(14) . . ?
C34 C35 C38 117.69(15) . . ?
C36 C35 C38 120.09(14) . . ?
C35 C36 H36 122.1 . . ?
C37 C36 C35 115.72(14) . . ?
C37 C36 H36 122.1 . . ?
C32 C37 S2 105.56(11) . . ?
C36 C37 S2 130.06(12) . . ?
C36 C37 C32 124.36(14) . . ?
N10 C38 C35 177.8(2) . . ?
O5 S3 N13 107.51(7) . . ?
O5 S3 N14 115.79(7) . . ?
O5 S3 C56 108.90(7) . . ?
N13 S3 N14 110.72(7) . . ?
N13 S3 C56 116.34(7) . . ?
N14 S3 C56 97.66(7) . . ?
C49 N11 C45 118.32(12) . . ?
C47 N12 H12 121.0(13) . . ?
C47 N12 C49 121.35(13) . . ?
C49 N12 H12 117.5(13) . . ?
C49 N13 S3 119.57(10) . . ?
C50 N14 S3 112.69(11) . . ?
C40 C39 H39 119.7 . . ?
C40 C39 C44 120.61(14) . . ?
C44 C39 H39 119.7 . . ?
C39 C40 H40 120.1 . . ?
C39 C40 C41 119.89(16) . . ?
C41 C40 H40 120.1 . . ?
C40 C41 H41 120.1 . . ?
C42 C41 C40 119.78(15) . . ?
C42 C41 H41 120.1 . . ?
C41 C42 H42 119.7 . . ?
C41 C42 C43 120.59(15) . . ?
C43 C42 H42 119.7 . . ?
C42 C43 H43 119.9 . . ?
C42 C43 C44 120.11(15) . . ?
C44 C43 H43 119.9 . . ?
C39 C44 C43 118.97(14) . . ?
C39 C44 C45 119.43(13) . . ?
C43 C44 C45 121.59(14) . . ?
N11 C45 C44 115.62(13) . . ?
N11 C45 C46 121.66(13) . . ?
C46 C45 C44 122.72(13) . . ?
C45 C46 H46 120.7 . . ?
C47 C46 C45 118.53(13) . . ?
C47 C46 H46 120.7 . . ?
N12 C47 C46 118.41(13) . . ?
N12 C47 C48 117.38(13) . . ?
C46 C47 C48 124.21(14) . . ?
C47 C48 H48A 109.5 . . ?
C47 C48 H48B 109.5 . . ?
C47 C48 H48C 109.5 . . ?
H48A C48 H48B 109.5 . . ?
H48A C48 H48C 109.5 . . ?
H48B C48 H48C 109.5 . . ?
N11 C49 N12 121.71(13) . . ?
N11 C49 N13 123.55(13) . . ?
N13 C49 N12 114.73(13) . . ?
O6 C50 N14 124.80(15) . . ?
O6 C50 C51 123.36(15) . . ?
N14 C50 C51 111.83(13) . . ?
C52 C51 C50 130.00(14) . . ?
C52 C51 C56 118.00(15) . . ?
C56 C51 C50 111.97(13) . . ?
F3 C52 C51 120.31(15) . . ?
F3 C52 C53 118.67(15) . . ?
C53 C52 C51 121.01(15) . . ?
C52 C53 H53 120.5 . . ?
C52 C53 C54 119.06(15) . . ?
C54 C53 H53 120.5 . . ?
C53 C54 C55 122.07(15) . . ?
C53 C54 C57 117.69(16) . . ?
C55 C54 C57 120.23(16) . . ?
C54 C55 H55 122.2 . . ?
C56 C55 C54 115.69(15) . . ?
C56 C55 H55 122.2 . . ?
C51 C56 S3 105.71(11) . . ?
C55 C56 S3 130.09(12) . . ?
C55 C56 C51 124.16(14) . . ?
N15 C57 C54 177.8(2) . . ?
O7 S4 N18 107.08(6) . . ?
O7 S4 N19 115.37(7) . . ?
O7 S4 C75 109.56(6) . . ?
N18 S4 N19 111.29(7) . . ?
N18 S4 C75 115.67(7) . . ?
N19 S4 C75 97.98(7) . . ?
C66 N16 H16 121.1(13) . . ?
C66 N16 C68 121.70(13) . . ?
C68 N16 H16 117.2(13) . . ?
C68 N17 C64 118.28(12) . . ?
C68 N18 S4 120.36(10) . . ?
C69 N19 S4 112.56(10) . . ?
C59 C58 H58 119.7 . . ?
C59 C58 C63 120.61(14) . . ?
C63 C58 H58 119.7 . . ?
C58 C59 H59 120.0 . . ?
C58 C59 C60 120.05(15) . . ?
C60 C59 H59 120.0 . . ?
C59 C60 H60 120.1 . . ?
C61 C60 C59 119.78(15) . . ?
C61 C60 H60 120.1 . . ?
C60 C61 H61 119.7 . . ?
C60 C61 C62 120.62(15) . . ?
C62 C61 H61 119.7 . . ?
C61 C62 H62 120.0 . . ?
C61 C62 C63 119.96(14) . . ?
C63 C62 H62 120.0 . . ?
C58 C63 C62 118.95(14) . . ?
C58 C63 C64 119.46(13) . . ?
C62 C63 C64 121.59(13) . . ?
N17 C64 C63 115.62(12) . . ?
N17 C64 C65 121.78(13) . . ?
C65 C64 C63 122.59(13) . . ?
C64 C65 H65 120.8 . . ?
C66 C65 C64 118.44(13) . . ?
C66 C65 H65 120.8 . . ?
N16 C66 C65 118.30(13) . . ?
N16 C66 C67 117.57(13) . . ?
C65 C66 C67 124.13(13) . . ?
C66 C67 H67A 109.5 . . ?
C66 C67 H67B 109.5 . . ?
C66 C67 H67C 109.5 . . ?
H67A C67 H67B 109.5 . . ?
H67A C67 H67C 109.5 . . ?
H67B C67 H67C 109.5 . . ?
N17 C68 N16 121.48(13) . . ?
N17 C68 N18 124.17(13) . . ?
N18 C68 N16 114.33(12) . . ?
O8 C69 N19 125.07(14) . . ?
O8 C69 C70 122.97(14) . . ?
N19 C69 C70 111.95(12) . . ?
C71 C70 C69 130.23(14) . . ?
C71 C70 C75 117.87(14) . . ?
C75 C70 C69 111.88(13) . . ?
F4 C71 C70 120.52(15) . . ?
F4 C71 C72 118.51(14) . . ?
C70 C71 C72 120.97(14) . . ?
C71 C72 H72 120.5 . . ?
C71 C72 C73 119.10(14) . . ?
C73 C72 H72 120.5 . . ?
C72 C73 C74 122.04(14) . . ?
C72 C73 C76 117.71(15) . . ?
C74 C73 C76 120.19(16) . . ?
C73 C74 H74 122.1 . . ?
C75 C74 C73 115.80(14) . . ?
C75 C74 H74 122.1 . . ?
C70 C75 S4 105.56(11) . . ?
C74 C75 S4 130.20(12) . . ?
C74 C75 C70 124.21(14) . . ?
N20 C76 C73 176.5(2) . . ?
O9 S5 C77 104.82(7) . . ?
O9 S5 C78 106.12(7) . . ?
C77 S5 C78 97.97(8) . . ?
S5 C77 H77A 109.5 . . ?
S5 C77 H77B 109.5 . . ?
S5 C77 H77C 109.5 . . ?
H77A C77 H77B 109.5 . . ?
H77A C77 H77C 109.5 . . ?
H77B C77 H77C 109.5 . . ?
S5 C78 H78A 109.5 . . ?
S5 C78 H78B 109.5 . . ?
S5 C78 H78C 109.5 . . ?
H78A C78 H78B 109.5 . . ?
H78A C78 H78C 109.5 . . ?
H78B C78 H78C 109.5 . . ?
O10 S6 C79 106.28(7) . . ?
O10 S6 C80 104.66(7) . . ?
C80 S6 C79 98.34(8) . . ?
S6 C79 H79A 109.5 . . ?
S6 C79 H79B 109.5 . . ?
S6 C79 H79C 109.5 . . ?
H79A C79 H79B 109.5 . . ?
H79A C79 H79C 109.5 . . ?
H79B C79 H79C 109.5 . . ?
S6 C80 H80A 109.5 . . ?
S6 C80 H80B 109.5 . . ?
S6 C80 H80C 109.5 . . ?
H80A C80 H80B 109.5 . . ?
H80A C80 H80C 109.5 . . ?
H80B C80 H80C 109.5 . . ?
O11 S7 C81 106.28(8) . . ?
O11 S7 C82 105.10(7) . . ?
C82 S7 C81 97.74(8) . . ?
S7 C81 H81A 109.5 . . ?
S7 C81 H81B 109.5 . . ?
S7 C81 H81C 109.5 . . ?
H81A C81 H81B 109.5 . . ?
H81A C81 H81C 109.5 . . ?
H81B C81 H81C 109.5 . . ?
S7 C82 H82A 109.5 . . ?
S7 C82 H82B 109.5 . . ?
S7 C82 H82C 109.5 . . ?
H82A C82 H82B 109.5 . . ?
H82A C82 H82C 109.5 . . ?
H82B C82 H82C 109.5 . . ?
O12 S8 C83 105.09(7) . . ?
O12 S8 C84 106.39(7) . . ?
C83 S8 C84 98.82(8) . . ?
S8 C83 H83A 109.5 . . ?
S8 C83 H83B 109.5 . . ?
S8 C83 H83C 109.5 . . ?
H83A C83 H83B 109.5 . . ?
H83A C83 H83C 109.5 . . ?
H83B C83 H83C 109.5 . . ?
S8 C84 H84A 109.5 . . ?
S8 C84 H84B 109.5 . . ?
S8 C84 H84C 109.5 . . ?
H84A C84 H84B 109.5 . . ?
H84A C84 H84C 109.5 . . ?
H84B C84 H84C 109.5 . . ?
O13A S9A C87A 103.7(2) . . ?
O13A S9A C88A 106.56(13) . . ?
C87A S9A C88A 97.7(2) . . ?
S9A C87A H87A 109.5 . . ?
S9A C87A H87B 109.5 . . ?
S9A C87A H87C 109.5 . . ?
H87A C87A H87B 109.5 . . ?
H87A C87A H87C 109.5 . . ?
H87B C87A H87C 109.5 . . ?
S9A C88A H88A 109.5 . . ?
S9A C88A H88B 109.5 . . ?
S9A C88A H88C 109.5 . . ?
H88A C88A H88B 109.5 . . ?
H88A C88A H88C 109.5 . . ?
H88B C88A H88C 109.5 . . ?
O13B S9B C87B 97.3(8) . . ?
O13B S9B C88B 109.6(13) . . ?
C87B S9B C88B 97.7(11) . . ?
S9B C87B H87D 109.5 . . ?
S9B C87B H87E 109.5 . . ?
S9B C87B H87F 109.5 . . ?
H87D C87B H87E 109.5 . . ?
H87D C87B H87F 109.5 . . ?
H87E C87B H87F 109.5 . . ?
S9B C88B H88D 109.5 . . ?
S9B C88B H88E 109.5 . . ?
S9B C88B H88F 109.5 . . ?
H88D C88B H88E 109.5 . . ?
H88D C88B H88F 109.5 . . ?
H88E C88B H88F 109.5 . . ?
O14 S10 C85 106.49(9) . . ?
O14 S10 C86 106.11(9) . . ?
C86 S10 C85 96.82(11) . . ?
S10 C85 H85A 109.5 . . ?
S10 C85 H85B 109.5 . . ?
S10 C85 H85C 109.5 . . ?
H85A C85 H85B 109.5 . . ?
H85A C85 H85C 109.5 . . ?
H85B C85 H85C 109.5 . . ?
S10 C86 H86A 109.5 . . ?
S10 C86 H86B 109.5 . . ?
S10 C86 H86C 109.5 . . ?
H86A C86 H86B 109.5 . . ?
H86A C86 H86C 109.5 . . ?
H86B C86 H86C 109.5 . . ?

loop_
_geom_bond_atom_site_label_1
_geom_bond_atom_site_label_2
_geom_bond_distance
_geom_bond_site_symmetry_2
_geom_bond_publ_flag
S1 O1 1.4396(11) . ?
S1 N3 1.5656(12) . ?
S1 N4 1.5821(14) . ?
S1 C14 1.7960(16) . ?
F1 C18 1.3474(18) . ?
O2 C12 1.2292(19) . ?
N1 H1 0.91(2) . ?
N1 C9 1.3474(18) . ?
N1 C11 1.3626(18) . ?
N2 C7 1.3459(18) . ?
N2 C11 1.3334(18) . ?
N3 C11 1.3472(19) . ?
N4 C12 1.357(2) . ?
N5 C19 1.148(2) . ?
C1 H1A 0.9500 . ?
C1 C2 1.388(2) . ?
C1 C6 1.397(2) . ?
C2 H2 0.9500 . ?
C2 C3 1.389(2) . ?
C3 H3 0.9500 . ?
C3 C4 1.384(2) . ?
C4 H4 0.9500 . ?
C4 C5 1.392(2) . ?
C5 H5 0.9500 . ?
C5 C6 1.398(2) . ?
C6 C7 1.4814(19) . ?
C7 C8 1.4014(19) . ?
C8 H8 0.9500 . ?
C8 C9 1.377(2) . ?
C9 C10 1.4898(19) . ?
C10 H10A 0.9800 . ?
C10 H10B 0.9800 . ?
C10 H10C 0.9800 . ?
C12 C13 1.512(2) . ?
C13 C14 1.387(2) . ?
C13 C18 1.383(2) . ?
C14 C15 1.382(2) . ?
C15 H15 0.9500 . ?
C15 C16 1.404(2) . ?
C16 C17 1.397(2) . ?
C16 C19 1.446(2) . ?
C17 H17 0.9500 . ?
C17 C18 1.380(2) . ?
S2 O3 1.4387(11) . ?
S2 N8 1.5631(13) . ?
S2 N9 1.5858(14) . ?
S2 C37 1.7935(15) . ?
F2 C33 1.3473(17) . ?
O4 C31 1.2273(19) . ?
N6 C26 1.3488(18) . ?
N6 C30 1.3335(18) . ?
N7 H7 0.92(2) . ?
N7 C28 1.3508(19) . ?
N7 C30 1.3590(18) . ?
N8 C30 1.3541(19) . ?
N9 C31 1.364(2) . ?
N10 C38 1.144(2) . ?
C20 H20 0.9500 . ?
C20 C21 1.386(2) . ?
C20 C25 1.396(2) . ?
C21 H21 0.9500 . ?
C21 C22 1.389(2) . ?
C22 H22 0.9500 . ?
C22 C23 1.389(2) . ?
C23 H23 0.9500 . ?
C23 C24 1.389(2) . ?
C24 H24 0.9500 . ?
C24 C25 1.399(2) . ?
C25 C26 1.4819(19) . ?
C26 C27 1.399(2) . ?
C27 H27 0.9500 . ?
C27 C28 1.376(2) . ?
C28 C29 1.491(2) . ?
C29 H29A 0.9800 . ?
C29 H29B 0.9800 . ?
C29 H29C 0.9800 . ?
C31 C32 1.509(2) . ?
C32 C33 1.383(2) . ?
C32 C37 1.389(2) . ?
C33 C34 1.383(2) . ?
C34 H34 0.9500 . ?
C34 C35 1.401(2) . ?
C35 C36 1.405(2) . ?
C35 C38 1.443(2) . ?
C36 H36 0.9500 . ?
C36 C37 1.377(2) . ?
S3 O5 1.4389(11) . ?
S3 N13 1.5657(13) . ?
S3 N14 1.5826(14) . ?
S3 C56 1.7844(15) . ?
F3 C52 1.3431(19) . ?
O6 C50 1.2236(19) . ?
N11 C45 1.3460(18) . ?
N11 C49 1.3358(18) . ?
N12 H12 0.91(2) . ?
N12 C47 1.3509(19) . ?
N12 C49 1.3589(18) . ?
N13 C49 1.3520(18) . ?
N14 C50 1.366(2) . ?
N15 C57 1.146(2) . ?
C39 H39 0.9500 . ?
C39 C40 1.390(2) . ?
C39 C44 1.398(2) . ?
C40 H40 0.9500 . ?
C40 C41 1.392(2) . ?
C41 H41 0.9500 . ?
C41 C42 1.385(3) . ?
C42 H42 0.9500 . ?
C42 C43 1.388(2) . ?
C43 H43 0.9500 . ?
C43 C44 1.399(2) . ?
C44 C45 1.482(2) . ?
C45 C46 1.399(2) . ?
C46 H46 0.9500 . ?
C46 C47 1.377(2) . ?
C47 C48 1.490(2) . ?
C48 H48A 0.9800 . ?
C48 H48B 0.9800 . ?
C48 H48C 0.9800 . ?
C50 C51 1.510(2) . ?
C51 C52 1.380(2) . ?
C51 C56 1.386(2) . ?
C52 C53 1.379(2) . ?
C53 H53 0.9500 . ?
C53 C54 1.394(3) . ?
C54 C55 1.404(2) . ?
C54 C57 1.442(2) . ?
C55 H55 0.9500 . ?
C55 C56 1.378(2) . ?
S4 O7 1.4413(10) . ?
S4 N18 1.5678(12) . ?
S4 N19 1.5807(13) . ?
S4 C75 1.7828(15) . ?
F4 C71 1.3447(18) . ?
O8 C69 1.2232(18) . ?
N16 H16 0.86(2) . ?
N16 C66 1.3481(19) . ?
N16 C68 1.3618(18) . ?
N17 C64 1.3470(18) . ?
N17 C68 1.3342(18) . ?
N18 C68 1.3500(18) . ?
N19 C69 1.363(2) . ?
N20 C76 1.147(2) . ?
C58 H58 0.9500 . ?
C58 C59 1.387(2) . ?
C58 C63 1.398(2) . ?
C59 H59 0.9500 . ?
C59 C60 1.391(2) . ?
C60 H60 0.9500 . ?
C60 C61 1.385(2) . ?
C61 H61 0.9500 . ?
C61 C62 1.390(2) . ?
C62 H62 0.9500 . ?
C62 C63 1.402(2) . ?
C63 C64 1.4796(19) . ?
C64 C65 1.401(2) . ?
C65 H65 0.9500 . ?
C65 C66 1.377(2) . ?
C66 C67 1.4888(19) . ?
C67 H67A 0.9800 . ?
C67 H67B 0.9800 . ?
C67 H67C 0.9800 . ?
C69 C70 1.514(2) . ?
C70 C71 1.382(2) . ?
C70 C75 1.388(2) . ?
C71 C72 1.384(2) . ?
C72 H72 0.9500 . ?
C72 C73 1.396(2) . ?
C73 C74 1.400(2) . ?
C73 C76 1.444(2) . ?
C74 H74 0.9500 . ?
C74 C75 1.382(2) . ?
S5 O9 1.5138(11) . ?
S5 C77 1.7789(16) . ?
S5 C78 1.7812(16) . ?
C77 H77A 0.9800 . ?
C77 H77B 0.9800 . ?
C77 H77C 0.9800 . ?
C78 H78A 0.9800 . ?
C78 H78B 0.9800 . ?
C78 H78C 0.9800 . ?
S6 O10 1.5131(11) . ?
S6 C79 1.7799(16) . ?
S6 C80 1.7776(16) . ?
C79 H79A 0.9800 . ?
C79 H79B 0.9800 . ?
C79 H79C 0.9800 . ?
C80 H80A 0.9800 . ?
C80 H80B 0.9800 . ?
C80 H80C 0.9800 . ?
S7 O11 1.5177(12) . ?
S7 C81 1.7888(17) . ?
S7 C82 1.7737(16) . ?
C81 H81A 0.9800 . ?
C81 H81B 0.9800 . ?
C81 H81C 0.9800 . ?
C82 H82A 0.9800 . ?
C82 H82B 0.9800 . ?
C82 H82C 0.9800 . ?
S8 O12 1.5163(11) . ?
S8 C83 1.7728(16) . ?
S8 C84 1.7872(17) . ?
C83 H83A 0.9800 . ?
C83 H83B 0.9800 . ?
C83 H83C 0.9800 . ?
C84 H84A 0.9800 . ?
C84 H84B 0.9800 . ?
C84 H84C 0.9800 . ?
S9A O13A 1.510(2) . ?
S9A C87A 1.776(5) . ?
S9A C88A 1.793(3) . ?
C87A H87A 0.9800 . ?
C87A H87B 0.9800 . ?
C87A H87C 0.9800 . ?
C88A H88A 0.9800 . ?
C88A H88B 0.9800 . ?
C88A H88C 0.9800 . ?
S9B O13B 1.633(12) . ?
S9B C87B 1.767(13) . ?
S9B C88B 1.773(17) . ?
C87B H87D 0.9800 . ?
C87B H87E 0.9800 . ?
C87B H87F 0.9800 . ?
C88B H88D 0.9800 . ?
C88B H88E 0.9800 . ?
C88B H88F 0.9800 . ?
S10 O14 1.4962(13) . ?
S10 C85 1.789(2) . ?
S10 C86 1.785(2) . ?
C85 H85A 0.9800 . ?
C85 H85B 0.9800 . ?
C85 H85C 0.9800 . ?
C86 H86A 0.9800 . ?
C86 H86B 0.9800 . ?
C86 H86C 0.9800 . ?

loop_
_geom_torsion_atom_site_label_1
_geom_torsion_atom_site_label_2
_geom_torsion_atom_site_label_3
_geom_torsion_atom_site_label_4
_geom_torsion
_geom_torsion_site_symmetry_1
_geom_torsion_site_symmetry_2
_geom_torsion_site_symmetry_3
_geom_torsion_site_symmetry_4
_geom_torsion_publ_flag
S1 N3 C11 N1 -158.64(11) . . . . ?
S1 N3 C11 N2 24.1(2) . . . . ?
S1 N4 C12 O2 179.03(12) . . . . ?
S1 N4 C12 C13 1.14(15) . . . . ?
S1 C14 C15 C16 -178.22(12) . . . . ?
O1 S1 N3 C11 -175.44(12) . . . . ?
O1 S1 N4 C12 112.44(11) . . . . ?
O1 S1 C14 C13 -116.11(11) . . . . ?
O1 S1 C14 C15 62.06(16) . . . . ?
O2 C12 C13 C14 -175.84(14) . . . . ?
O2 C12 C13 C18 1.8(2) . . . . ?
N2 C7 C8 C9 0.4(2) . . . . ?
N3 S1 N4 C12 -125.58(11) . . . . ?
N3 S1 C14 C13 121.82(11) . . . . ?
N3 S1 C14 C15 -60.01(17) . . . . ?
N4 S1 N3 C11 57.97(14) . . . . ?
N4 S1 C14 C13 4.07(11) . . . . ?
N4 S1 C14 C15 -177.75(15) . . . . ?
N4 C12 C13 C14 2.10(17) . . . . ?
N4 C12 C13 C18 179.74(15) . . . . ?
C1 C2 C3 C4 0.2(3) . . . . ?
C1 C6 C7 N2 8.20(19) . . . . ?
C1 C6 C7 C8 -170.57(14) . . . . ?
C2 C1 C6 C5 0.1(2) . . . . ?
C2 C1 C6 C7 178.62(14) . . . . ?
C2 C3 C4 C5 -0.2(3) . . . . ?
C3 C4 C5 C6 0.2(2) . . . . ?
C4 C5 C6 C1 -0.1(2) . . . . ?
C4 C5 C6 C7 -178.61(14) . . . . ?
C5 C6 C7 N2 -173.27(13) . . . . ?
C5 C6 C7 C8 8.0(2) . . . . ?
C6 C1 C2 C3 -0.1(3) . . . . ?
C6 C7 C8 C9 179.13(13) . . . . ?
C7 N2 C11 N1 -2.7(2) . . . . ?
C7 N2 C11 N3 174.32(14) . . . . ?
C7 C8 C9 N1 -1.0(2) . . . . ?
C7 C8 C9 C10 179.50(14) . . . . ?
C9 N1 C11 N2 2.2(2) . . . . ?
C9 N1 C11 N3 -175.13(13) . . . . ?
C11 N1 C9 C8 -0.2(2) . . . . ?
C11 N1 C9 C10 179.28(13) . . . . ?
C11 N2 C7 C6 -177.33(12) . . . . ?
C11 N2 C7 C8 1.4(2) . . . . ?
C12 C13 C14 S1 -3.84(14) . . . . ?
C12 C13 C14 C15 177.81(13) . . . . ?
C12 C13 C18 F1 2.4(2) . . . . ?
C12 C13 C18 C17 -176.78(15) . . . . ?
C13 C14 C15 C16 -0.3(2) . . . . ?
C14 S1 N3 C11 -52.34(15) . . . . ?
C14 S1 N4 C12 -3.04(12) . . . . ?
C14 C13 C18 F1 179.95(13) . . . . ?
C14 C13 C18 C17 0.7(2) . . . . ?
C14 C15 C16 C17 0.2(2) . . . . ?
C14 C15 C16 C19 -179.78(15) . . . . ?
C15 C16 C17 C18 0.3(2) . . . . ?
C16 C17 C18 F1 179.94(14) . . . . ?
C16 C17 C18 C13 -0.8(2) . . . . ?
C18 C13 C14 S1 178.22(12) . . . . ?
C18 C13 C14 C15 -0.1(2) . . . . ?
C19 C16 C17 C18 -179.66(15) . . . . ?
S2 N8 C30 N6 -29.0(2) . . . . ?
S2 N8 C30 N7 152.96(11) . . . . ?
S2 N9 C31 O4 179.36(12) . . . . ?
S2 N9 C31 C32 -2.92(15) . . . . ?
F2 C33 C34 C35 179.90(13) . . . . ?
O3 S2 N8 C30 178.64(12) . . . . ?
O3 S2 N9 C31 -109.87(11) . . . . ?
O3 S2 C37 C32 114.24(11) . . . . ?
O3 S2 C37 C36 -64.19(15) . . . . ?
O4 C31 C32 C33 -0.9(2) . . . . ?
O4 C31 C32 C37 175.93(14) . . . . ?
N6 C26 C27 C28 -0.2(2) . . . . ?
N8 S2 N9 C31 127.98(11) . . . . ?
N8 S2 C37 C32 -123.36(10) . . . . ?
N8 S2 C37 C36 58.21(16) . . . . ?
N9 S2 N8 C30 -54.60(14) . . . . ?
N9 S2 C37 C32 -6.00(11) . . . . ?
N9 S2 C37 C36 175.56(14) . . . . ?
N9 C31 C32 C33 -178.71(15) . . . . ?
N9 C31 C32 C37 -1.83(17) . . . . ?
C20 C21 C22 C23 0.2(2) . . . . ?
C20 C25 C26 N6 -2.79(19) . . . . ?
C20 C25 C26 C27 176.16(14) . . . . ?
C21 C20 C25 C24 -0.4(2) . . . . ?
C21 C20 C25 C26 -178.93(14) . . . . ?
C21 C22 C23 C24 -0.5(3) . . . . ?
C22 C23 C24 C25 0.3(2) . . . . ?
C23 C24 C25 C20 0.2(2) . . . . ?
C23 C24 C25 C26 178.63(14) . . . . ?
C24 C25 C26 N6 178.75(13) . . . . ?
C24 C25 C26 C27 -2.3(2) . . . . ?
C25 C20 C21 C22 0.2(2) . . . . ?
C25 C26 C27 C28 -179.10(13) . . . . ?
C26 N6 C30 N7 2.4(2) . . . . ?
C26 N6 C30 N8 -175.58(13) . . . . ?
C26 C27 C28 N7 1.5(2) . . . . ?
C26 C27 C28 C29 -178.97(14) . . . . ?
C28 N7 C30 N6 -1.1(2) . . . . ?
C28 N7 C30 N8 177.00(13) . . . . ?
C30 N6 C26 C25 177.26(12) . . . . ?
C30 N6 C26 C27 -1.7(2) . . . . ?
C30 N7 C28 C27 -0.9(2) . . . . ?
C30 N7 C28 C29 179.55(13) . . . . ?
C31 C32 C33 F2 -3.9(2) . . . . ?
C31 C32 C33 C34 174.98(14) . . . . ?
C31 C32 C37 S2 5.00(14) . . . . ?
C31 C32 C37 C36 -176.45(13) . . . . ?
C32 C33 C34 C35 1.0(2) . . . . ?
C33 C32 C37 S2 -177.69(11) . . . . ?
C33 C32 C37 C36 0.9(2) . . . . ?
C33 C34 C35 C36 0.7(2) . . . . ?
C33 C34 C35 C38 -177.97(15) . . . . ?
C34 C35 C36 C37 -1.5(2) . . . . ?
C35 C36 C37 S2 178.89(12) . . . . ?
C35 C36 C37 C32 0.7(2) . . . . ?
C37 S2 N8 C30 55.52(14) . . . . ?
C37 S2 N9 C31 5.21(12) . . . . ?
C37 C32 C33 F2 179.39(13) . . . . ?
C37 C32 C33 C34 -1.7(2) . . . . ?
C38 C35 C36 C37 177.13(14) . . . . ?
S3 N13 C49 N11 -27.2(2) . . . . ?
S3 N13 C49 N12 154.14(11) . . . . ?
S3 N14 C50 O6 -177.97(12) . . . . ?
S3 N14 C50 C51 0.93(15) . . . . ?
F3 C52 C53 C54 179.10(15) . . . . ?
O5 S3 N13 C49 -178.06(12) . . . . ?
O5 S3 N14 C50 -114.11(11) . . . . ?
O5 S3 C56 C51 117.56(11) . . . . ?
O5 S3 C56 C55 -60.14(16) . . . . ?
O6 C50 C51 C52 -2.5(3) . . . . ?
O6 C50 C51 C56 175.52(14) . . . . ?
N11 C45 C46 C47 -0.4(2) . . . . ?
N13 S3 N14 C50 123.20(11) . . . . ?
N13 S3 C56 C51 -120.82(10) . . . . ?
N13 S3 C56 C55 61.49(16) . . . . ?
N14 S3 N13 C49 -50.68(14) . . . . ?
N14 S3 C56 C51 -3.11(11) . . . . ?
N14 S3 C56 C55 179.19(14) . . . . ?
N14 C50 C51 C52 178.57(15) . . . . ?
N14 C50 C51 C56 -3.40(17) . . . . ?
C39 C40 C41 C42 1.8(2) . . . . ?
C39 C44 C45 N11 -10.03(19) . . . . ?
C39 C44 C45 C46 170.19(13) . . . . ?
C40 C39 C44 C43 -1.7(2) . . . . ?
C40 C39 C44 C45 177.09(14) . . . . ?
C40 C41 C42 C43 -1.2(3) . . . . ?
C41 C42 C43 C44 -0.7(2) . . . . ?
C42 C43 C44 C39 2.2(2) . . . . ?
C42 C43 C44 C45 -176.53(14) . . . . ?
C43 C44 C45 N11 168.68(13) . . . . ?
C43 C44 C45 C46 -11.1(2) . . . . ?
C44 C39 C40 C41 -0.3(2) . . . . ?
C44 C45 C46 C47 179.41(13) . . . . ?
C45 N11 C49 N12 0.7(2) . . . . ?
C45 N11 C49 N13 -177.85(13) . . . . ?
C45 C46 C47 N12 1.3(2) . . . . ?
C45 C46 C47 C48 -179.08(13) . . . . ?
C47 N12 C49 N11 0.2(2) . . . . ?
C47 N12 C49 N13 178.91(13) . . . . ?
C49 N11 C45 C44 179.57(12) . . . . ?
C49 N11 C45 C46 -0.6(2) . . . . ?
C49 N12 C47 C46 -1.2(2) . . . . ?
C49 N12 C47 C48 179.10(13) . . . . ?
C50 C51 C52 F3 -1.3(3) . . . . ?
C50 C51 C52 C53 178.05(15) . . . . ?
C50 C51 C56 S3 3.91(14) . . . . ?
C50 C51 C56 C55 -178.22(13) . . . . ?
C51 C52 C53 C54 -0.2(2) . . . . ?
C52 C51 C56 S3 -177.80(12) . . . . ?
C52 C51 C56 C55 0.1(2) . . . . ?
C52 C53 C54 C55 0.2(3) . . . . ?
C52 C53 C54 C57 -179.69(16) . . . . ?
C53 C54 C55 C56 0.0(2) . . . . ?
C54 C55 C56 S3 177.19(12) . . . . ?
C54 C55 C56 C51 -0.1(2) . . . . ?
C56 S3 N13 C49 59.58(14) . . . . ?
C56 S3 N14 C50 1.23(12) . . . . ?
C56 C51 C52 F3 -179.21(14) . . . . ?
C56 C51 C52 C53 0.1(2) . . . . ?
C57 C54 C55 C56 179.87(15) . . . . ?
S4 N18 C68 N16 -160.09(10) . . . . ?
S4 N18 C68 N17 21.7(2) . . . . ?
S4 N19 C69 O8 177.25(12) . . . . ?
S4 N19 C69 C70 -1.32(15) . . . . ?
F4 C71 C72 C73 -179.75(13) . . . . ?
O7 S4 N18 C68 -177.78(11) . . . . ?
O7 S4 N19 C69 115.87(11) . . . . ?
O7 S4 C75 C70 -118.73(10) . . . . ?
O7 S4 C75 C74 59.25(15) . . . . ?
O8 C69 C70 C71 2.6(2) . . . . ?
O8 C69 C70 C75 -175.81(13) . . . . ?
N17 C64 C65 C66 0.5(2) . . . . ?
N18 S4 N19 C69 -121.88(10) . . . . ?
N18 S4 C75 C70 120.17(10) . . . . ?
N18 S4 C75 C74 -61.85(15) . . . . ?
N19 S4 N18 C68 55.29(14) . . . . ?
N19 S4 C75 C70 1.86(11) . . . . ?
N19 S4 C75 C74 179.85(14) . . . . ?
N19 C69 C70 C71 -178.83(14) . . . . ?
N19 C69 C70 C75 2.80(17) . . . . ?
C58 C59 C60 C61 -1.3(3) . . . . ?
C58 C63 C64 N17 16.72(19) . . . . ?
C58 C63 C64 C65 -162.89(14) . . . . ?
C59 C58 C63 C62 1.4(2) . . . . ?
C59 C58 C63 C64 -178.06(14) . . . . ?
C59 C60 C61 C62 0.6(3) . . . . ?
C60 C61 C62 C63 1.1(2) . . . . ?
C61 C62 C63 C58 -2.1(2) . . . . ?
C61 C62 C63 C64 177.40(14) . . . . ?
C62 C63 C64 N17 -162.74(13) . . . . ?
C62 C63 C64 C65 17.7(2) . . . . ?
C63 C58 C59 C60 0.3(3) . . . . ?
C63 C64 C65 C66 -179.90(13) . . . . ?
C64 N17 C68 N16 -1.7(2) . . . . ?
C64 N17 C68 N18 176.46(13) . . . . ?
C64 C65 C66 N16 -0.6(2) . . . . ?
C64 C65 C66 C67 -179.87(13) . . . . ?
C66 N16 C68 N17 1.7(2) . . . . ?
C66 N16 C68 N18 -176.65(13) . . . . ?
C68 N16 C66 C65 -0.5(2) . . . . ?
C68 N16 C66 C67 178.88(13) . . . . ?
C68 N17 C64 C63 -179.01(12) . . . . ?
C68 N17 C64 C65 0.6(2) . . . . ?
C69 C70 C71 F4 0.9(2) . . . . ?
C69 C70 C71 C72 -178.78(14) . . . . ?
C69 C70 C75 S4 -2.75(14) . . . . ?
C69 C70 C75 C74 179.11(13) . . . . ?
C70 C71 C72 C73 -0.1(2) . . . . ?
C71 C70 C75 S4 178.66(11) . . . . ?
C71 C70 C75 C74 0.5(2) . . . . ?
C71 C72 C73 C74 0.7(2) . . . . ?
C71 C72 C73 C76 -176.61(14) . . . . ?
C72 C73 C74 C75 -0.7(2) . . . . ?
C73 C74 C75 S4 -177.60(11) . . . . ?
C73 C74 C75 C70 0.0(2) . . . . ?
C75 S4 N18 C68 -55.35(14) . . . . ?
C75 S4 N19 C69 -0.27(11) . . . . ?
C75 C70 C71 F4 179.17(13) . . . . ?
C75 C70 C71 C72 -0.5(2) . . . . ?
C76 C73 C74 C75 176.57(14) . . . . ?

loop_
_exptl_oxdiff_crystal_face_indexfrac_h
_exptl_oxdiff_crystal_face_indexfrac_k
_exptl_oxdiff_crystal_face_indexfrac_l
_exptl_oxdiff_crystal_face_x
_exptl_oxdiff_crystal_face_y
_exptl_oxdiff_crystal_face_z
-1.0008 -5.0013 0.9999 -0.0481 -0.2205 0.1367
2.0007 5.0017 -2.0002 -0.0429 0.3193 -0.1419
-0.0005 -0.9990 -2.4995 0.0087 0.0726 0.1546
0.0005 0.9990 2.4995 -0.0087 -0.0726 -0.1546
1.9991 -5.0004 -1.5010 -0.3286 0.0568 0.0956
-3.0000 2.0011 -0.9981 0.3873 -0.0930 0.1680
-1.9993 5.0013 -0.4985 0.3578 0.0207 0.0070
-1.0000 -2.0017 2.9997 0.0061 -0.2250 -0.0448
-0.0001 0.0002 -0.4999 0.0073 0.0194 0.0257
1.0006 5.0020 -2.4996 0.0701 0.2786 -0.0598
